data_7064359
loop_
_publ_author_name
'Alpatova, Victoria M.'
'Rys, Evgeny G.'
'Smol&#x2019;yakov, Alexander F.'
'Kononova, Elena G.'
'Ol'shevskaya, Valentina A.'

_publ_section_title
;
 Carborane isothiocyanates: synthesis, characterization and conjugation
 with N-nucleophiles
;
_journal_issue 14
_journal_name_full 'New Journal of Chemistry'
_journal_page_first 6197
_journal_page_last 6204
_journal_paper_doi 10.1039/D6NJ00718J
_journal_volume 50
_journal_year 2026
_chemical_absolute_configuration ad
_chemical_formula_moiety 'C9 H24 B10 N2 O3 S'
_chemical_formula_sum 'C9 H24 B10 N2 O3 S'
_chemical_formula_weight 348.46
_space_group_crystal_system monoclinic
_space_group_IT_number 4
_space_group_name_Hall 'P 2yb'
_space_group_name_H-M_alt 'P 1 21 1'
_atom_sites_solution_hydrogens geom
_atom_sites_solution_primary dual
_audit_creation_date 2026-01-19
_audit_creation_method
;
Olex2 1.5
(compiled 2025.07.13 svn.rb7424aed for OlexSys, GUI svn.r7314)
;
_audit_update_record
;
2026-02-04 deposited with the CCDC.	2026-03-17 downloaded from the CCDC.
;
_cell_angle_alpha 90
_cell_angle_beta 92.084(2)
_cell_angle_gamma 90
_cell_formula_units_Z 4
_cell_length_a 7.6763(3)
_cell_length_b 23.3782(9)
_cell_length_c 10.1930(4)
_cell_measurement_reflns_used 9890
_cell_measurement_temperature 120
_cell_measurement_theta_max 27.37
_cell_measurement_theta_min 2.65
_cell_volume 1828.01(12)
_computing_cell_refinement 'SAINT V8.30A (22 Oct 2012)'
_computing_data_reduction 'SAINT V8.30A (22 Oct 2012)'
_computing_molecular_graphics 'Olex2 1.5 (Dolomanov et al., 2009)'
_computing_publication_material 'Olex2 1.5 (Dolomanov et al., 2009)'
_computing_structure_refinement 'XL  (Sheldrick, 2008)'
_computing_structure_solution 'SHELXT 2014/4 (Sheldrick, 2014)'
_diffrn_ambient_temperature 120
_diffrn_detector_area_resol_mean 8
_diffrn_measured_fraction_theta_full 0.996
_diffrn_measured_fraction_theta_max 0.996
_diffrn_measurement_device_type 'Bruker SMART APEX CCD area detector'
_diffrn_measurement_method '\w and \f scans'
_diffrn_radiation_monochromator graphite
_diffrn_radiation_type MoK\a
_diffrn_radiation_wavelength 0.71073
_diffrn_reflns_av_R_equivalents 0.0300
_diffrn_reflns_av_unetI/netI 0.0353
_diffrn_reflns_Laue_measured_fraction_full 0.996
_diffrn_reflns_Laue_measured_fraction_max 0.996
_diffrn_reflns_limit_h_max 9
_diffrn_reflns_limit_h_min -9
_diffrn_reflns_limit_k_max 28
_diffrn_reflns_limit_k_min -28
_diffrn_reflns_limit_l_max 12
_diffrn_reflns_limit_l_min -12
_diffrn_reflns_number 26505
_diffrn_reflns_point_group_measured_fraction_full 0.994
_diffrn_reflns_point_group_measured_fraction_max 0.993
_diffrn_reflns_theta_full 25.242
_diffrn_reflns_theta_max 25.998
_diffrn_reflns_theta_min 1.999
_diffrn_source 'sealed tube'
_diffrn_standards_number 0
_exptl_absorpt_coefficient_mu 0.187
_exptl_absorpt_correction_T_max 1.0000
_exptl_absorpt_correction_T_min 0.9547
_exptl_absorpt_correction_type none
_exptl_absorpt_process_details
;
SADABS-2016/2 (Bruker,2016/2) was used for absorption correction.
wR2(int) was 0.1360 before and 0.0440 after correction.
The Ratio of minimum to maximum transmission is 0.9547.
The \l/2 correction factor is Not present.
;
_exptl_crystal_colour colourless
_exptl_crystal_colour_primary colourless
_exptl_crystal_density_diffrn 1.266
_exptl_crystal_description plate
_exptl_crystal_F_000 728
_exptl_crystal_size_max 0.35
_exptl_crystal_size_mid 0.25
_exptl_crystal_size_min 0.04
_refine_diff_density_max 0.673
_refine_diff_density_min -0.256
_refine_diff_density_rms 0.043
_refine_ls_abs_structure_details
;
 Flack x determined using 2963 quotients [(I+)-(I-)]/[(I+)+(I-)]
 (Parsons, Flack and Wagner, Acta Cryst. B69 (2013) 249-259).
;
_refine_ls_abs_structure_Flack 0.011(18)
_refine_ls_extinction_method none
_refine_ls_goodness_of_fit_ref 1.067
_refine_ls_hydrogen_treatment constr
_refine_ls_matrix_type full
_refine_ls_number_parameters 459
_refine_ls_number_reflns 7158
_refine_ls_number_restraints 1
_refine_ls_restrained_S_all 1.067
_refine_ls_R_factor_all 0.0408
_refine_ls_R_factor_gt 0.0365
_refine_ls_shift/su_max 0.000
_refine_ls_shift/su_mean 0.000
_refine_ls_structure_factor_coef Fsqd
_refine_ls_weighting_details 'w=1/[\s^2^(Fo^2^)+(0.0639P)^2^+0.0559P] where P=(Fo^2^+2Fc^2^)/3'
_refine_ls_weighting_scheme calc
_refine_ls_wR_factor_gt 0.0946
_refine_ls_wR_factor_ref 0.0964
_reflns_Friedel_coverage 0.944
_reflns_Friedel_fraction_full 0.992
_reflns_Friedel_fraction_max 0.991
_reflns_number_gt 6595
_reflns_number_total 7158
_reflns_threshold_expression 'I > 2\s(I)'
_cod_data_source_file d6nj00718j2.cif
_cod_data_source_block a_CCDC1
_cod_depositor_comments 'Adding full bibliography for 7064358--7064360.cif.'
_cod_database_code 7064359
_shelx_shelxl_version_number 2018/3
_shelx_space_group_comment
;
The symmetry employed for this shelxl refinement is uniquely defined
by the following loop, which should always be used as a source of
symmetry information in preference to the above space-group names.
They are only intended as comments.
;
_shelx_estimated_absorpt_t_max 0.993
_shelx_estimated_absorpt_t_min 0.938
_olex2_refinement_description
;
1. Fixed Uiso
 At 1.2 times of:
  All B(H) groups, All C(H) groups, All C(H,H) groups, All N(H) groups
 At 1.5 times of:
  All C(H,H,H) groups, All O(H) groups
2.a Ternary CH refined with riding coordinates:
 C7A(H7A), C17B(H17B)
2.b Secondary CH2 refined with riding coordinates:
 C8A(H8AB,H8AA), C18B(H18A,H18B)
2.c Aromatic/amide H refined with riding coordinates:
 N10A(H10A), N12A(H12A), N20B(H20B), N22B(H22B)
2.d Idealised Me refined as rotating group:
 C3A(H3AA,H3AB,H3AC), C24A(H24D,H24E,H24F), C25A(H25D,H25E,H25F), C13B(H13A,
 H13B,H13C), C24B(H24A,H24B,H24C), C25B(H25A,H25B,H25C)
2.e Idealised tetrahedral OH refined as rotating group:
 O9A(H9A), O19B(H19B)
2.f Boron cage BH refined with riding coordinates:
 B4A(H4A), B5A(H5A), B6A(H6A), B7A(H7AA), B8A(H8A), B9A(H9AA), B10A(H10C),
 B11A(H11A), B12A(H12C), B4B(H4B), B5B(H5B), B6B(H6B), B7B(H7B), B8B(H8B),
 B9B(H9B), B10B(H10B), B11B(H11B), B12B(H12B)
;
_olex2_submission_special_instructions 'No special instructions were received'

loop_
_space_group_symop_operation_xyz
'x, y, z'
'-x, y+1/2, -z'

loop_
_atom_site_label
_atom_site_type_symbol
_atom_site_fract_x
_atom_site_fract_y
_atom_site_fract_z
_atom_site_U_iso_or_equiv
_atom_site_adp_type
_atom_site_occupancy
_atom_site_site_symmetry_order
_atom_site_calc_flag
_atom_site_refinement_flags_posn
_atom_site_refinement_flags_adp
_atom_site_refinement_flags_occupancy
_atom_site_disorder_assembly
_atom_site_disorder_group
S13A S 0.26778(10) 0.44968(3) 0.09773(7) 0.02477(19) Uani 1 1 d . . . . .
O4A O 0.8537(3) 0.34220(10) 0.0313(2) 0.0276(5) Uani 1 1 d . . . . .
O6A O 0.7833(3) 0.31980(9) 0.2380(2) 0.0272(5) Uani 1 1 d . . . . .
O9A O 0.8465(3) 0.45326(11) 0.2310(3) 0.0450(7) Uani 1 1 d . . . . .
H9A H 0.917694 0.480327 0.224987 0.068 Uiso 1 1 calc R U . . .
N10A N 0.5187(3) 0.39495(10) 0.2320(2) 0.0194(5) Uani 1 1 d . . . . .
H10A H 0.557697 0.378368 0.304801 0.023 Uiso 1 1 calc R U . . .
N12A N 0.2679(3) 0.41239(12) 0.3422(2) 0.0267(6) Uani 1 1 d . . . . .
H12A H 0.160443 0.425409 0.335016 0.032 Uiso 1 1 calc R U . . .
C1A C 0.1517(4) 0.38018(14) 0.5803(3) 0.0233(7) Uani 1 1 d . . . . .
C2A C 0.2388(4) 0.32166(15) 0.5186(3) 0.0274(7) Uani 1 1 d . . . . .
C3A C 1.0054(5) 0.30547(15) 0.0414(4) 0.0346(8) Uani 1 1 d . . . . .
H3AA H 1.036012 0.292826 -0.046516 0.052 Uiso 1 1 calc R U . . .
H3AB H 0.979538 0.272070 0.095386 0.052 Uiso 1 1 calc R U . . .
H3AC H 1.103416 0.326663 0.082034 0.052 Uiso 1 1 calc R U . . .
C5A C 0.7625(4) 0.34754(12) 0.1391(3) 0.0197(6) Uani 1 1 d . . . . .
C7A C 0.6325(4) 0.39594(12) 0.1221(3) 0.0198(6) Uani 1 1 d . . . . .
H7A H 0.562109 0.390419 0.038596 0.024 Uiso 1 1 calc R U . . .
C8A C 0.7348(4) 0.45137(15) 0.1151(4) 0.0327(8) Uani 1 1 d . . . . .
H8AB H 0.804776 0.452060 0.035409 0.039 Uiso 1 1 calc R U . . .
H8AA H 0.654786 0.484594 0.112474 0.039 Uiso 1 1 calc R U . . .
C11A C 0.3594(4) 0.41733(12) 0.2309(3) 0.0185(6) Uani 1 1 d . . . . .
C24A C -0.0317(4) 0.39715(15) 0.5356(3) 0.0289(7) Uani 1 1 d . . . . .
H24D H -0.034226 0.405862 0.441547 0.043 Uiso 1 1 calc R U . . .
H24E H -0.067472 0.431021 0.584491 0.043 Uiso 1 1 calc R U . . .
H24F H -0.111832 0.365534 0.552043 0.043 Uiso 1 1 calc R U . . .
C25A C 0.1380(5) 0.28989(17) 0.4144(4) 0.0409(9) Uani 1 1 d . . . . .
H25D H 0.014071 0.299485 0.418846 0.061 Uiso 1 1 calc R U . . .
H25E H 0.153692 0.248671 0.427776 0.061 Uiso 1 1 calc R U . . .
H25F H 0.179898 0.300617 0.328162 0.061 Uiso 1 1 calc R U . . .
B3A B 0.3166(4) 0.38930(17) 0.4717(3) 0.0249(8) Uani 1 1 d . . . . .
B4A B 0.3046(5) 0.43015(17) 0.6171(4) 0.0269(8) Uani 1 1 d . . . . .
H4A H 0.280447 0.477358 0.612270 0.032 Uiso 1 1 calc R U . . .
B5A B 0.2141(5) 0.38862(17) 0.7411(3) 0.0278(8) Uani 1 1 d . . . . .
H5A H 0.130381 0.408056 0.817013 0.033 Uiso 1 1 calc R U . . .
B6A B 0.1696(5) 0.31965(17) 0.6767(4) 0.0257(8) Uani 1 1 d . . . . .
H6A H 0.056628 0.293476 0.708732 0.031 Uiso 1 1 calc R U . . .
B7A B 0.4579(5) 0.33023(17) 0.5086(3) 0.0253(8) Uani 1 1 d . . . . .
H7AA H 0.536350 0.310216 0.430201 0.030 Uiso 1 1 calc R U . . .
B8A B 0.5059(4) 0.39952(17) 0.5730(4) 0.0264(8) Uani 1 1 d . . . . .
H8A H 0.617476 0.425779 0.538729 0.032 Uiso 1 1 calc R U . . .
B9A B 0.4437(5) 0.39977(17) 0.7402(4) 0.0269(8) Uani 1 1 d . . . . .
H9AA H 0.514445 0.426430 0.816298 0.032 Uiso 1 1 calc R U . . .
B10A B 0.3590(5) 0.33109(16) 0.7779(3) 0.0245(8) Uani 1 1 d . . . . .
H10C H 0.373616 0.312496 0.878931 0.029 Uiso 1 1 calc R U . . .
B11A B 0.3685(5) 0.28789(17) 0.6352(3) 0.0249(8) Uani 1 1 d . . . . .
H11A H 0.388464 0.240488 0.640920 0.030 Uiso 1 1 calc R U . . .
B12A B 0.5393(4) 0.33753(17) 0.6732(4) 0.0248(8) Uani 1 1 d . . . . .
H12C H 0.673408 0.322981 0.704592 0.030 Uiso 1 1 calc R U . . .
S23B S 0.47795(11) 0.56324(4) 0.41207(7) 0.0274(2) Uani 1 1 d . . . . .
O14B O 1.0765(3) 0.66978(10) 0.4796(2) 0.0273(5) Uani 1 1 d . . . . .
O16B O 1.0275(3) 0.66860(11) 0.2607(2) 0.0354(6) Uani 1 1 d . . . . .
O19B O 1.0550(3) 0.53309(11) 0.3499(2) 0.0387(6) Uani 1 1 d . . . . .
H19B H 1.157242 0.543551 0.369891 0.058 Uiso 1 1 calc R U . . .
N20B N 0.7427(3) 0.60367(11) 0.2805(2) 0.0205(5) Uani 1 1 d . . . . .
H20B H 0.788804 0.612151 0.205139 0.025 Uiso 1 1 calc R U . . .
N22B N 0.4899(3) 0.58659(11) 0.1587(2) 0.0205(5) Uani 1 1 d . . . . .
H22B H 0.386031 0.570618 0.158236 0.025 Uiso 1 1 calc R U . . .
C1B C 0.3740(4) 0.61625(12) -0.0871(3) 0.0185(6) Uani 1 1 d . . . . .
C2B C 0.4527(4) 0.67653(12) -0.0206(3) 0.0186(6) Uani 1 1 d . . . . .
C13B C 1.2275(5) 0.70604(16) 0.4632(4) 0.0356(8) Uani 1 1 d . . . . .
H13A H 1.200327 0.735010 0.396031 0.053 Uiso 1 1 calc R U . . .
H13B H 1.325754 0.682659 0.435835 0.053 Uiso 1 1 calc R U . . .
H13C H 1.258495 0.724938 0.546620 0.053 Uiso 1 1 calc R U . . .
C15B C 0.9922(4) 0.65310(14) 0.3686(3) 0.0239(7) Uani 1 1 d . . . . .
C17B C 0.8520(4) 0.61019(13) 0.3992(3) 0.0218(6) Uani 1 1 d . . . . .
H17B H 0.779946 0.625579 0.471002 0.026 Uiso 1 1 calc R U . . .
C18B C 0.9388(4) 0.55451(15) 0.4452(3) 0.0288(7) Uani 1 1 d . . . . .
H18A H 1.004602 0.561315 0.529067 0.035 Uiso 1 1 calc R U . . .
H18B H 0.847995 0.525522 0.461067 0.035 Uiso 1 1 calc R U . . .
C21B C 0.5771(4) 0.58571(12) 0.2777(3) 0.0194(6) Uani 1 1 d . . . . .
C24B C 0.1938(4) 0.59676(14) -0.0518(3) 0.0248(7) Uani 1 1 d . . . . .
H24A H 0.167559 0.611067 0.035640 0.037 Uiso 1 1 calc R U . . .
H24B H 0.189327 0.554864 -0.051884 0.037 Uiso 1 1 calc R U . . .
H24C H 0.107704 0.611709 -0.116394 0.037 Uiso 1 1 calc R U . . .
C25B C 0.3438(4) 0.70843(14) 0.0761(3) 0.0287(7) Uani 1 1 d . . . . .
H25A H 0.222254 0.709652 0.043166 0.043 Uiso 1 1 calc R U . . .
H25B H 0.388143 0.747527 0.086654 0.043 Uiso 1 1 calc R U . . .
H25C H 0.350253 0.688792 0.161045 0.043 Uiso 1 1 calc R U . . .
B3B B 0.5395(4) 0.60960(14) 0.0312(3) 0.0173(7) Uani 1 1 d . . . . .
B4B B 0.5365(4) 0.56790(15) -0.1137(3) 0.0198(7) Uani 1 1 d . . . . .
H4B H 0.520596 0.520312 -0.109793 0.024 Uiso 1 1 calc R U . . .
B5B B 0.4406(5) 0.60841(15) -0.2438(3) 0.0225(7) Uani 1 1 d . . . . .
H5B H 0.360843 0.587523 -0.324574 0.027 Uiso 1 1 calc R U . . .
B6B B 0.3852(4) 0.67697(15) -0.1826(3) 0.0215(7) Uani 1 1 d . . . . .
H6B H 0.269027 0.701342 -0.221907 0.026 Uiso 1 1 calc R U . . .
B7B B 0.6716(4) 0.67102(15) 0.0034(3) 0.0196(7) Uani 1 1 d . . . . .
H7B H 0.745608 0.692293 0.086670 0.023 Uiso 1 1 calc R U . . .
B8B B 0.7296(4) 0.60261(15) -0.0574(3) 0.0197(7) Uani 1 1 d . . . . .
H8B H 0.844359 0.578287 -0.015496 0.024 Uiso 1 1 calc R U . . .
B9B B 0.6706(5) 0.60086(15) -0.2288(3) 0.0228(7) Uani 1 1 d . . . . .
H9B H 0.745549 0.575364 -0.300725 0.027 Uiso 1 1 calc R U . . .
B10B B 0.5764(4) 0.66845(15) -0.2717(3) 0.0217(7) Uani 1 1 d . . . . .
H10B H 0.589203 0.687360 -0.371879 0.026 Uiso 1 1 calc R U . . .
B11B B 0.5786(4) 0.71156(15) -0.1287(3) 0.0210(7) Uani 1 1 d . . . . .
H11B H 0.592162 0.759201 -0.133634 0.025 Uiso 1 1 calc R U . . .
B12B B 0.7570(4) 0.66478(15) -0.1554(3) 0.0216(7) Uani 1 1 d . . . . .
H12B H 0.889530 0.681249 -0.178034 0.026 Uiso 1 1 calc R U . . .

loop_
_atom_site_aniso_label
_atom_site_aniso_U_11
_atom_site_aniso_U_22
_atom_site_aniso_U_33
_atom_site_aniso_U_23
_atom_site_aniso_U_13
_atom_site_aniso_U_12
S13A 0.0199(4) 0.0323(4) 0.0221(4) 0.0094(3) -0.0006(3) 0.0023(3)
O4A 0.0277(12) 0.0307(12) 0.0251(12) -0.0014(9) 0.0101(9) 0.0049(10)
O6A 0.0263(12) 0.0269(12) 0.0290(13) 0.0093(10) 0.0077(9) 0.0068(10)
O9A 0.0299(13) 0.0304(13) 0.0742(19) -0.0117(14) -0.0053(13) -0.0048(12)
N10A 0.0172(12) 0.0245(13) 0.0167(12) 0.0048(10) 0.0026(9) 0.0035(10)
N12A 0.0154(13) 0.0409(16) 0.0241(14) 0.0123(12) 0.0054(10) 0.0114(12)
C1A 0.0167(15) 0.0341(17) 0.0194(15) 0.0039(13) 0.0043(12) 0.0036(13)
C2A 0.0228(16) 0.0369(18) 0.0225(16) 0.0046(14) 0.0015(13) 0.0050(14)
C3A 0.0260(17) 0.0296(18) 0.049(2) -0.0062(16) 0.0148(16) 0.0044(14)
C5A 0.0195(14) 0.0173(14) 0.0227(15) -0.0021(12) 0.0040(12) -0.0044(12)
C7A 0.0212(15) 0.0226(15) 0.0156(14) 0.0038(12) 0.0033(12) 0.0023(12)
C8A 0.0241(16) 0.0235(16) 0.051(2) 0.0081(16) 0.0109(15) 0.0052(15)
C11A 0.0174(14) 0.0178(14) 0.0203(15) 0.0024(12) -0.0001(11) -0.0006(12)
C24A 0.0146(15) 0.0412(19) 0.0313(18) 0.0080(15) 0.0043(13) 0.0055(14)
C25A 0.047(2) 0.041(2) 0.034(2) 0.0001(17) -0.0027(17) -0.0028(18)
B3A 0.0157(16) 0.039(2) 0.0208(17) 0.0057(15) 0.0060(13) 0.0066(15)
B4A 0.0223(18) 0.036(2) 0.0222(18) 0.0024(15) 0.0022(14) 0.0021(15)
B5A 0.0270(19) 0.039(2) 0.0171(16) 0.0017(15) 0.0037(14) 0.0058(16)
B6A 0.0198(17) 0.036(2) 0.0217(18) 0.0062(15) 0.0031(14) 0.0019(15)
B7A 0.0198(17) 0.038(2) 0.0188(17) 0.0070(15) 0.0048(14) 0.0072(15)
B8A 0.0160(17) 0.037(2) 0.0260(18) 0.0088(16) 0.0023(14) 0.0030(15)
B9A 0.0249(18) 0.0325(19) 0.0231(18) 0.0022(15) -0.0026(15) 0.0021(15)
B10A 0.0202(17) 0.034(2) 0.0193(17) 0.0027(15) 0.0023(14) 0.0022(15)
B11A 0.0224(18) 0.0328(19) 0.0197(17) 0.0076(15) 0.0048(14) 0.0018(15)
B12A 0.0143(16) 0.038(2) 0.0221(17) 0.0073(15) 0.0004(13) 0.0019(15)
S23B 0.0294(4) 0.0361(4) 0.0172(4) 0.0053(3) 0.0055(3) -0.0055(4)
O14B 0.0268(12) 0.0330(12) 0.0215(11) 0.0012(9) -0.0055(9) -0.0064(10)
O16B 0.0262(12) 0.0568(15) 0.0230(12) 0.0079(11) -0.0014(10) -0.0113(12)
O19B 0.0346(14) 0.0377(14) 0.0434(15) -0.0171(11) -0.0063(12) 0.0087(12)
N20B 0.0212(13) 0.0289(13) 0.0115(11) 0.0020(10) 0.0000(10) -0.0018(11)
N22B 0.0163(12) 0.0274(13) 0.0178(12) 0.0058(10) 0.0011(10) -0.0029(10)
C1B 0.0155(14) 0.0200(14) 0.0199(15) 0.0028(12) -0.0010(11) -0.0002(11)
C2B 0.0169(14) 0.0179(13) 0.0209(15) 0.0015(11) -0.0003(11) 0.0020(12)
C13B 0.0301(18) 0.042(2) 0.0343(19) 0.0036(16) -0.0090(15) -0.0089(16)
C15B 0.0212(16) 0.0316(17) 0.0188(15) 0.0020(13) 0.0007(12) 0.0032(13)
C17B 0.0254(16) 0.0285(16) 0.0116(14) -0.0016(12) 0.0000(12) -0.0002(13)
C18B 0.0330(18) 0.0323(18) 0.0206(15) 0.0020(14) -0.0053(13) 0.0036(15)
C21B 0.0218(15) 0.0175(14) 0.0191(15) 0.0010(11) 0.0044(12) 0.0046(12)
C24B 0.0154(15) 0.0310(17) 0.0277(17) 0.0052(14) -0.0022(12) -0.0061(13)
C25B 0.0299(17) 0.0272(17) 0.0293(17) -0.0019(14) 0.0065(14) 0.0054(14)
B3B 0.0134(16) 0.0210(16) 0.0173(16) 0.0022(13) -0.0005(12) -0.0016(13)
B4B 0.0193(16) 0.0206(16) 0.0198(16) 0.0022(14) 0.0025(13) 0.0021(14)
B5B 0.0272(19) 0.0255(17) 0.0146(16) 0.0024(13) -0.0017(14) -0.0038(15)
B6B 0.0205(17) 0.0254(17) 0.0185(16) 0.0055(14) 0.0000(13) -0.0007(14)
B7B 0.0167(16) 0.0225(16) 0.0195(16) 0.0025(13) -0.0008(13) -0.0029(14)
B8B 0.0161(16) 0.0242(17) 0.0187(16) 0.0064(14) 0.0011(13) 0.0018(14)
B9B 0.0238(18) 0.0249(17) 0.0201(17) 0.0020(14) 0.0055(14) 0.0015(15)
B10B 0.0193(17) 0.0282(18) 0.0177(17) 0.0045(14) 0.0014(13) 0.0000(15)
B11B 0.0212(17) 0.0203(16) 0.0216(17) 0.0050(13) 0.0020(14) -0.0019(14)
B12B 0.0169(16) 0.0252(17) 0.0226(18) 0.0064(14) 0.0015(13) -0.0019(14)

loop_
_atom_type_symbol
_atom_type_description
_atom_type_scat_dispersion_real
_atom_type_scat_dispersion_imag
_atom_type_scat_source
C C 0.0033 0.0016 'International Tables Vol C Tables 4.2.6.8 and 6.1.1.4'
H H 0.0000 0.0000 'International Tables Vol C Tables 4.2.6.8 and 6.1.1.4'
B B 0.0013 0.0007 'International Tables Vol C Tables 4.2.6.8 and 6.1.1.4'
N N 0.0061 0.0033 'International Tables Vol C Tables 4.2.6.8 and 6.1.1.4'
O O 0.0106 0.0060 'International Tables Vol C Tables 4.2.6.8 and 6.1.1.4'
S S 0.1246 0.1234 'International Tables Vol C Tables 4.2.6.8 and 6.1.1.4'

loop_
_geom_angle_atom_site_label_1
_geom_angle_atom_site_label_2
_geom_angle_atom_site_label_3
_geom_angle
_geom_angle_site_symmetry_1
_geom_angle_site_symmetry_3
_geom_angle_publ_flag
C5A O4A C3A 116.3(2) . . ?
C8A O9A H9A 109.5 . . ?
C7A N10A H10A 117.7 . . ?
C11A N10A H10A 117.7 . . ?
C11A N10A C7A 124.7(2) . . ?
C11A N12A H12A 114.3 . . ?
C11A N12A B3A 131.4(3) . . ?
B3A N12A H12A 114.3 . . ?
C2A C1A B3A 62.8(2) . . ?
C2A C1A B4A 111.6(2) . . ?
C2A C1A B5A 111.0(2) . . ?
C2A C1A B6A 60.9(2) . . ?
C24A C1A C2A 119.0(3) . . ?
C24A C1A B3A 118.0(2) . . ?
C24A C1A B4A 121.1(3) . . ?
C24A C1A B5A 119.0(3) . . ?
C24A C1A B6A 116.1(3) . . ?
B3A C1A B6A 114.9(2) . . ?
B4A C1A B3A 62.4(2) . . ?
B4A C1A B5A 62.4(2) . . ?
B4A C1A B6A 113.6(2) . . ?
B5A C1A B3A 114.6(2) . . ?
B5A C1A B6A 62.2(2) . . ?
C1A C2A B3A 60.47(19) . . ?
C1A C2A B6A 61.5(2) . . ?
C1A C2A B7A 109.8(3) . . ?
C1A C2A B11A 110.5(2) . . ?
C25A C2A C1A 118.4(3) . . ?
C25A C2A B3A 115.2(3) . . ?
C25A C2A B6A 119.0(3) . . ?
C25A C2A B7A 120.3(3) . . ?
C25A C2A B11A 122.5(3) . . ?
B6A C2A B3A 113.5(3) . . ?
B7A C2A B3A 62.1(2) . . ?
B7A C2A B6A 113.6(2) . . ?
B7A C2A B11A 63.0(2) . . ?
B11A C2A B3A 114.0(3) . . ?
B11A C2A B6A 61.9(2) . . ?
O4A C3A H3AA 109.5 . . ?
O4A C3A H3AB 109.5 . . ?
O4A C3A H3AC 109.5 . . ?
H3AA C3A H3AB 109.5 . . ?
H3AA C3A H3AC 109.5 . . ?
H3AB C3A H3AC 109.5 . . ?
O4A C5A C7A 109.9(2) . . ?
O6A C5A O4A 125.6(3) . . ?
O6A C5A C7A 124.4(3) . . ?
N10A C7A C5A 108.3(2) . . ?
N10A C7A H7A 109.5 . . ?
N10A C7A C8A 112.2(3) . . ?
C5A C7A H7A 109.5 . . ?
C5A C7A C8A 107.7(2) . . ?
C8A C7A H7A 109.5 . . ?
O9A C8A C7A 106.4(3) . . ?
O9A C8A H8AB 110.5 . . ?
O9A C8A H8AA 110.5 . . ?
C7A C8A H8AB 110.5 . . ?
C7A C8A H8AA 110.5 . . ?
H8AB C8A H8AA 108.6 . . ?
N10A C11A S13A 122.6(2) . . ?
N10A C11A N12A 117.5(2) . . ?
N12A C11A S13A 119.8(2) . . ?
C1A C24A H24D 109.5 . . ?
C1A C24A H24E 109.5 . . ?
C1A C24A H24F 109.5 . . ?
H24D C24A H24E 109.5 . . ?
H24D C24A H24F 109.5 . . ?
H24E C24A H24F 109.5 . . ?
C2A C25A H25D 109.5 . . ?
C2A C25A H25E 109.5 . . ?
C2A C25A H25F 109.5 . . ?
H25D C25A H25E 109.5 . . ?
H25D C25A H25F 109.5 . . ?
H25E C25A H25F 109.5 . . ?
N12A B3A C1A 117.1(2) . . ?
N12A B3A C2A 119.9(3) . . ?
N12A B3A B4A 122.5(3) . . ?
N12A B3A B7A 127.4(3) . . ?
N12A B3A B8A 130.9(3) . . ?
C1A B3A C2A 56.73(19) . . ?
C1A B3A B4A 57.8(2) . . ?
C1A B3A B7A 102.9(2) . . ?
C1A B3A B8A 104.4(2) . . ?
C2A B3A B4A 103.2(2) . . ?
C2A B3A B7A 57.2(2) . . ?
C2A B3A B8A 104.0(2) . . ?
B4A B3A B7A 106.9(3) . . ?
B4A B3A B8A 60.3(2) . . ?
B8A B3A B7A 60.1(2) . . ?
C1A B4A B3A 59.8(2) . . ?
C1A B4A H4A 124.0 . . ?
C1A B4A B5A 59.2(2) . . ?
C1A B4A B8A 105.6(3) . . ?
C1A B4A B9A 106.1(3) . . ?
B3A B4A H4A 120.6 . . ?
B3A B4A B8A 59.9(2) . . ?
B5A B4A B3A 109.8(3) . . ?
B5A B4A H4A 120.5 . . ?
B5A B4A B8A 109.3(3) . . ?
B5A B4A B9A 60.8(2) . . ?
B8A B4A H4A 122.0 . . ?
B9A B4A B3A 109.2(3) . . ?
B9A B4A H4A 121.5 . . ?
B9A B4A B8A 60.6(2) . . ?
C1A B5A B4A 58.41(19) . . ?
C1A B5A H5A 124.3 . . ?
C1A B5A B6A 59.5(2) . . ?
C1A B5A B9A 104.8(2) . . ?
C1A B5A B10A 105.5(3) . . ?
B4A B5A H5A 121.6 . . ?
B4A B5A B6A 108.2(3) . . ?
B4A B5A B9A 59.9(2) . . ?
B4A B5A B10A 108.0(3) . . ?
B6A B5A H5A 121.2 . . ?
B6A B5A B9A 108.0(3) . . ?
B6A B5A B10A 60.0(2) . . ?
B9A B5A H5A 122.5 . . ?
B10A B5A H5A 122.2 . . ?
B10A B5A B9A 60.0(2) . . ?
C1A B6A B5A 58.29(19) . . ?
C1A B6A H6A 124.6 . . ?
C1A B6A B10A 104.7(3) . . ?
C1A B6A B11A 105.1(2) . . ?
C2A B6A C1A 57.57(19) . . ?
C2A B6A B5A 105.2(3) . . ?
C2A B6A H6A 124.0 . . ?
C2A B6A B10A 105.5(2) . . ?
C2A B6A B11A 59.06(19) . . ?
B5A B6A H6A 122.0 . . ?
B5A B6A B10A 60.2(2) . . ?
B10A B6A H6A 122.7 . . ?
B11A B6A B5A 108.4(3) . . ?
B11A B6A H6A 121.8 . . ?
B11A B6A B10A 60.3(2) . . ?
C2A B7A B3A 60.6(2) . . ?
C2A B7A H7AA 123.5 . . ?
C2A B7A B8A 106.0(3) . . ?
C2A B7A B11A 58.90(19) . . ?
C2A B7A B12A 105.6(2) . . ?
B3A B7A H7AA 120.7 . . ?
B8A B7A B3A 59.4(2) . . ?
B8A B7A H7AA 122.2 . . ?
B8A B7A B11A 108.5(3) . . ?
B11A B7A B3A 109.5(2) . . ?
B11A B7A H7AA 121.0 . . ?
B12A B7A B3A 108.3(3) . . ?
B12A B7A H7AA 122.3 . . ?
B12A B7A B8A 60.2(2) . . ?
B12A B7A B11A 60.1(2) . . ?
B3A B8A B4A 59.9(2) . . ?
B3A B8A B7A 60.5(2) . . ?
B3A B8A H8A 120.9 . . ?
B3A B8A B9A 108.4(2) . . ?
B3A B8A B12A 108.8(3) . . ?
B4A B8A B7A 106.8(3) . . ?
B4A B8A H8A 122.7 . . ?
B4A B8A B9A 59.5(2) . . ?
B4A B8A B12A 106.9(3) . . ?
B7A B8A H8A 122.2 . . ?
B7A B8A B9A 107.2(3) . . ?
B7A B8A B12A 59.8(2) . . ?
B9A B8A H8A 122.0 . . ?
B12A B8A H8A 121.9 . . ?
B12A B8A B9A 59.7(2) . . ?
B4A B9A B5A 59.4(2) . . ?
B4A B9A B8A 60.0(2) . . ?
B4A B9A H9AA 122.2 . . ?
B4A B9A B10A 107.4(3) . . ?
B4A B9A B12A 107.7(3) . . ?
B5A B9A B8A 107.7(2) . . ?
B5A B9A H9AA 122.2 . . ?
B8A B9A H9AA 121.5 . . ?
B10A B9A B5A 59.8(2) . . ?
B10A B9A B8A 108.4(3) . . ?
B10A B9A H9AA 121.6 . . ?
B12A B9A B5A 107.7(3) . . ?
B12A B9A B8A 60.2(2) . . ?
B12A B9A H9AA 121.7 . . ?
B12A B9A B10A 60.2(2) . . ?
B5A B10A B9A 60.1(2) . . ?
B5A B10A H10C 121.9 . . ?
B5A B10A B12A 107.7(3) . . ?
B6A B10A B5A 59.8(2) . . ?
B6A B10A B9A 108.0(3) . . ?
B6A B10A H10C 122.0 . . ?
B6A B10A B11A 59.6(2) . . ?
B6A B10A B12A 107.6(2) . . ?
B9A B10A H10C 121.6 . . ?
B9A B10A B12A 59.8(2) . . ?
B11A B10A B5A 107.6(2) . . ?
B11A B10A B9A 108.1(3) . . ?
B11A B10A H10C 121.8 . . ?
B11A B10A B12A 60.1(2) . . ?
B12A B10A H10C 121.9 . . ?
C2A B11A B6A 59.08(19) . . ?
C2A B11A B7A 58.13(19) . . ?
C2A B11A B10A 105.4(3) . . ?
C2A B11A H11A 124.5 . . ?
C2A B11A B12A 104.8(3) . . ?
B6A B11A B7A 107.4(3) . . ?
B6A B11A B10A 60.1(2) . . ?
B6A B11A H11A 121.5 . . ?
B6A B11A B12A 108.1(3) . . ?
B7A B11A H11A 122.1 . . ?
B10A B11A B7A 107.8(3) . . ?
B10A B11A H11A 122.0 . . ?
B10A B11A B12A 60.2(2) . . ?
B12A B11A B7A 59.8(2) . . ?
B12A B11A H11A 122.3 . . ?
B7A B12A B8A 60.0(2) . . ?
B7A B12A B10A 107.6(2) . . ?
B7A B12A B11A 60.13(19) . . ?
B7A B12A H12C 121.9 . . ?
B8A B12A H12C 121.4 . . ?
B9A B12A B7A 107.8(2) . . ?
B9A B12A B8A 60.2(2) . . ?
B9A B12A B10A 60.0(2) . . ?
B9A B12A B11A 107.8(2) . . ?
B9A B12A H12C 121.8 . . ?
B10A B12A B8A 108.2(2) . . ?
B10A B12A H12C 121.9 . . ?
B11A B12A B8A 108.4(2) . . ?
B11A B12A B10A 59.7(2) . . ?
B11A B12A H12C 121.7 . . ?
C15B O14B C13B 115.9(3) . . ?
C18B O19B H19B 109.5 . . ?
C17B N20B H20B 117.7 . . ?
C21B N20B H20B 117.7 . . ?
C21B N20B C17B 124.7(2) . . ?
C21B N22B H22B 114.5 . . ?
C21B N22B B3B 131.1(3) . . ?
B3B N22B H22B 114.5 . . ?
C2B C1B B3B 62.98(17) . . ?
C2B C1B B4B 111.5(2) . . ?
C2B C1B B5B 110.8(2) . . ?
C2B C1B B6B 60.59(17) . . ?
C24B C1B C2B 118.6(2) . . ?
C24B C1B B3B 117.6(2) . . ?
C24B C1B B4B 121.1(3) . . ?
C24B C1B B5B 119.9(3) . . ?
C24B C1B B6B 116.5(2) . . ?
B4B C1B B3B 61.96(19) . . ?
B4B C1B B6B 113.7(2) . . ?
B5B C1B B3B 114.0(2) . . ?
B5B C1B B4B 62.32(19) . . ?
B5B C1B B6B 62.42(19) . . ?
B6B C1B B3B 114.7(2) . . ?
C1B C2B B3B 60.14(17) . . ?
C1B C2B B6B 61.38(18) . . ?
C1B C2B B7B 109.7(2) . . ?
C1B C2B B11B 110.5(2) . . ?
C25B C2B C1B 118.7(2) . . ?
C25B C2B B3B 116.8(2) . . ?
C25B C2B B6B 118.0(2) . . ?
C25B C2B B7B 120.8(2) . . ?
C25B C2B B11B 121.7(3) . . ?
B6B C2B B3B 113.0(2) . . ?
B7B C2B B3B 61.98(18) . . ?
B7B C2B B6B 113.8(2) . . ?
B7B C2B B11B 63.06(18) . . ?
B11B C2B B3B 113.7(2) . . ?
B11B C2B B6B 62.09(19) . . ?
O14B C13B H13A 109.5 . . ?
O14B C13B H13B 109.5 . . ?
O14B C13B H13C 109.5 . . ?
H13A C13B H13B 109.5 . . ?
H13A C13B H13C 109.5 . . ?
H13B C13B H13C 109.5 . . ?
O14B C15B C17B 110.1(3) . . ?
O16B C15B O14B 124.6(3) . . ?
O16B C15B C17B 125.2(3) . . ?
N20B C17B C15B 106.9(2) . . ?
N20B C17B H17B 109.2 . . ?
N20B C17B C18B 113.4(2) . . ?
C15B C17B H17B 109.2 . . ?
C15B C17B C18B 108.8(3) . . ?
C18B C17B H17B 109.2 . . ?
O19B C18B C17B 111.4(3) . . ?
O19B C18B H18A 109.3 . . ?
O19B C18B H18B 109.3 . . ?
C17B C18B H18A 109.3 . . ?
C17B C18B H18B 109.3 . . ?
H18A C18B H18B 108.0 . . ?
N20B C21B S23B 122.7(2) . . ?
N20B C21B N22B 116.7(3) . . ?
N22B C21B S23B 120.6(2) . . ?
C1B C24B H24A 109.5 . . ?
C1B C24B H24B 109.5 . . ?
C1B C24B H24C 109.5 . . ?
H24A C24B H24B 109.5 . . ?
H24A C24B H24C 109.5 . . ?
H24B C24B H24C 109.5 . . ?
C2B C25B H25A 109.5 . . ?
C2B C25B H25B 109.5 . . ?
C2B C25B H25C 109.5 . . ?
H25A C25B H25B 109.5 . . ?
H25A C25B H25C 109.5 . . ?
H25B C25B H25C 109.5 . . ?
N22B B3B C1B 116.3(2) . . ?
N22B B3B C2B 118.7(2) . . ?
N22B B3B B4B 122.7(2) . . ?
N22B B3B B7B 127.0(3) . . ?
N22B B3B B8B 132.0(3) . . ?
C1B B3B C2B 56.88(16) . . ?
C1B B3B B4B 58.63(17) . . ?
C1B B3B B7B 103.0(2) . . ?
C1B B3B B8B 104.7(2) . . ?
C2B B3B B7B 56.83(17) . . ?
B4B B3B C2B 104.1(2) . . ?
B4B B3B B7B 107.5(2) . . ?
B8B B3B C2B 103.8(2) . . ?
B8B B3B B4B 60.24(19) . . ?
B8B B3B B7B 60.31(19) . . ?
C1B B4B B3B 59.41(18) . . ?
C1B B4B H4B 124.7 . . ?
C1B B4B B5B 58.62(18) . . ?
C1B B4B B8B 104.6(2) . . ?
C1B B4B B9B 105.2(2) . . ?
B3B B4B H4B 121.0 . . ?
B5B B4B B3B 108.9(2) . . ?
B5B B4B H4B 121.1 . . ?
B8B B4B B3B 59.37(18) . . ?
B8B B4B H4B 122.4 . . ?
B8B B4B B5B 108.6(2) . . ?
B9B B4B B3B 108.9(2) . . ?
B9B B4B H4B 121.6 . . ?
B9B B4B B5B 60.33(19) . . ?
B9B B4B B8B 60.87(19) . . ?
C1B B5B B4B 59.06(18) . . ?
C1B B5B H5B 124.2 . . ?
C1B B5B B6B 59.36(18) . . ?
C1B B5B B9B 105.1(2) . . ?
C1B B5B B10B 105.2(2) . . ?
B4B B5B H5B 121.3 . . ?
B4B B5B B6B 108.6(2) . . ?
B4B B5B B9B 59.77(19) . . ?
B4B B5B B10B 108.2(2) . . ?
B6B B5B H5B 121.3 . . ?
B6B B5B B10B 59.56(19) . . ?
B9B B5B H5B 122.3 . . ?
B9B B5B B6B 108.0(2) . . ?
B9B B5B B10B 60.32(19) . . ?
B10B B5B H5B 122.3 . . ?
C1B B6B B5B 58.22(18) . . ?
C1B B6B H6B 124.4 . . ?
C1B B6B B10B 104.9(2) . . ?
C1B B6B B11B 105.1(2) . . ?
C2B B6B C1B 58.03(17) . . ?
C2B B6B B5B 105.4(2) . . ?
C2B B6B H6B 123.9 . . ?
C2B B6B B10B 105.5(2) . . ?
C2B B6B B11B 58.66(18) . . ?
B5B B6B H6B 122.0 . . ?
B10B B6B B5B 60.2(2) . . ?
B10B B6B H6B 122.6 . . ?
B11B B6B B5B 108.3(2) . . ?
B11B B6B H6B 122.0 . . ?
B11B B6B B10B 60.32(19) . . ?
C2B B7B B3B 61.19(18) . . ?
C2B B7B H7B 123.3 . . ?
C2B B7B B8B 106.1(2) . . ?
C2B B7B B11B 58.67(18) . . ?
C2B B7B B12B 105.7(2) . . ?
B3B B7B H7B 120.8 . . ?
B8B B7B B3B 58.88(18) . . ?
B8B B7B H7B 122.5 . . ?
B11B B7B B3B 109.5(2) . . ?
B11B B7B H7B 121.1 . . ?
B11B B7B B8B 108.3(2) . . ?
B12B B7B B3B 108.0(2) . . ?
B12B B7B H7B 122.3 . . ?
B12B B7B B8B 60.16(19) . . ?
B12B B7B B11B 60.23(19) . . ?
B3B B8B B4B 60.39(18) . . ?
B3B B8B B7B 60.81(18) . . ?
B3B B8B H8B 120.6 . . ?
B3B B8B B9B 108.6(2) . . ?
B3B B8B B12B 109.3(2) . . ?
B4B B8B B7B 108.0(2) . . ?
B4B B8B H8B 122.0 . . ?
B4B B8B B9B 59.51(19) . . ?
B4B B8B B12B 107.9(2) . . ?
B7B B8B H8B 121.8 . . ?
B7B B8B B9B 107.7(2) . . ?
B7B B8B B12B 59.81(19) . . ?
B9B B8B H8B 121.9 . . ?
B12B B8B H8B 121.4 . . ?
B12B B8B B9B 60.12(19) . . ?
B4B B9B B5B 59.90(19) . . ?
B4B B9B B8B 59.62(19) . . ?
B4B B9B H9B 121.9 . . ?
B4B B9B B10B 108.0(2) . . ?
B4B B9B B12B 107.6(2) . . ?
B5B B9B B8B 107.3(2) . . ?
B5B B9B H9B 122.0 . . ?
B5B B9B B10B 59.91(19) . . ?
B5B B9B B12B 107.8(2) . . ?
B8B B9B H9B 122.2 . . ?
B10B B9B B8B 107.7(2) . . ?
B10B B9B H9B 121.6 . . ?
B10B B9B B12B 60.24(19) . . ?
B12B B9B B8B 59.68(19) . . ?
B12B B9B H9B 121.8 . . ?
B5B B10B B9B 59.8(2) . . ?
B5B B10B H10B 121.9 . . ?
B5B B10B B12B 107.5(2) . . ?
B6B B10B B5B 60.2(2) . . ?
B6B B10B B9B 108.1(2) . . ?
B6B B10B H10B 121.8 . . ?
B6B B10B B11B 59.7(2) . . ?
B6B B10B B12B 107.6(2) . . ?
B9B B10B H10B 121.6 . . ?
B9B B10B B12B 59.96(19) . . ?
B11B B10B B5B 107.8(2) . . ?
B11B B10B B9B 108.1(2) . . ?
B11B B10B H10B 121.8 . . ?
B11B B10B B12B 59.94(19) . . ?
B12B B10B H10B 122.0 . . ?
C2B B11B B6B 59.25(18) . . ?
C2B B11B B7B 58.27(18) . . ?
C2B B11B B10B 105.7(2) . . ?
C2B B11B H11B 124.3 . . ?
C2B B11B B12B 105.1(2) . . ?
B6B B11B B7B 107.6(2) . . ?
B6B B11B B10B 59.98(19) . . ?
B6B B11B H11B 121.4 . . ?
B6B B11B B12B 108.3(2) . . ?
B7B B11B H11B 121.9 . . ?
B7B B11B B12B 59.84(18) . . ?
B10B B11B B7B 108.2(2) . . ?
B10B B11B H11B 121.8 . . ?
B10B B11B B12B 60.63(19) . . ?
B12B B11B H11B 122.0 . . ?
B7B B12B B8B 60.03(19) . . ?
B7B B12B B9B 107.9(2) . . ?
B7B B12B B10B 107.3(2) . . ?
B7B B12B B11B 59.94(19) . . ?
B7B B12B H12B 121.9 . . ?
B8B B12B B9B 60.20(19) . . ?
B8B B12B B10B 107.8(2) . . ?
B8B B12B B11B 108.0(2) . . ?
B8B B12B H12B 121.5 . . ?
B9B B12B B10B 59.80(19) . . ?
B9B B12B H12B 121.8 . . ?
B10B B12B H12B 122.2 . . ?
B11B B12B B9B 107.5(2) . . ?
B11B B12B B10B 59.43(19) . . ?
B11B B12B H12B 122.0 . . ?

loop_
_geom_bond_atom_site_label_1
_geom_bond_atom_site_label_2
_geom_bond_distance
_geom_bond_site_symmetry_2
_geom_bond_publ_flag
S13A C11A 1.685(3) . ?
O4A C3A 1.447(4) . ?
O4A C5A 1.330(4) . ?
O6A C5A 1.204(4) . ?
O9A H9A 0.8400 . ?
O9A C8A 1.435(4) . ?
N10A H10A 0.8800 . ?
N10A C7A 1.445(4) . ?
N10A C11A 1.330(4) . ?
N12A H12A 0.8800 . ?
N12A C11A 1.361(4) . ?
N12A B3A 1.462(4) . ?
C1A C2A 1.657(5) . ?
C1A C24A 1.517(4) . ?
C1A B3A 1.724(4) . ?
C1A B4A 1.689(5) . ?
C1A B5A 1.703(5) . ?
C1A B6A 1.725(5) . ?
C2A C25A 1.490(5) . ?
C2A B3A 1.762(5) . ?
C2A B6A 1.715(5) . ?
C2A B7A 1.700(5) . ?
C2A B11A 1.714(5) . ?
C3A H3AA 0.9800 . ?
C3A H3AB 0.9800 . ?
C3A H3AC 0.9800 . ?
C5A C7A 1.514(4) . ?
C7A H7A 1.0000 . ?
C7A C8A 1.518(5) . ?
C8A H8AB 0.9900 . ?
C8A H8AA 0.9900 . ?
C24A H24D 0.9800 . ?
C24A H24E 0.9800 . ?
C24A H24F 0.9800 . ?
C25A H25D 0.9800 . ?
C25A H25E 0.9800 . ?
C25A H25F 0.9800 . ?
B3A B4A 1.768(5) . ?
B3A B7A 1.788(5) . ?
B3A B8A 1.768(5) . ?
B4A H4A 1.1200 . ?
B4A B5A 1.757(5) . ?
B4A B8A 1.775(5) . ?
B4A B9A 1.767(5) . ?
B5A H5A 1.1200 . ?
B5A B6A 1.770(6) . ?
B5A B9A 1.782(5) . ?
B5A B10A 1.776(5) . ?
B6A H6A 1.1200 . ?
B6A B10A 1.772(5) . ?
B6A B11A 1.763(5) . ?
B7A H7AA 1.1200 . ?
B7A B8A 1.782(6) . ?
B7A B11A 1.784(5) . ?
B7A B12A 1.778(5) . ?
B8A H8A 1.1200 . ?
B8A B9A 1.786(5) . ?
B8A B12A 1.786(5) . ?
B9A H9AA 1.1200 . ?
B9A B10A 1.779(5) . ?
B9A B12A 1.777(5) . ?
B10A H10C 1.1200 . ?
B10A B11A 1.774(5) . ?
B10A B12A 1.784(5) . ?
B11A H11A 1.1200 . ?
B11A B12A 1.783(5) . ?
B12A H12C 1.1200 . ?
S23B C21B 1.675(3) . ?
O14B C13B 1.451(4) . ?
O14B C15B 1.341(4) . ?
O16B C15B 1.198(4) . ?
O19B H19B 0.8400 . ?
O19B C18B 1.432(4) . ?
N20B H20B 0.8800 . ?
N20B C17B 1.455(4) . ?
N20B C21B 1.338(4) . ?
N22B H22B 0.8800 . ?
N22B C21B 1.364(4) . ?
N22B B3B 1.469(4) . ?
C1B C2B 1.667(4) . ?
C1B C24B 1.512(4) . ?
C1B B3B 1.726(4) . ?
C1B B4B 1.712(4) . ?
C1B B5B 1.704(4) . ?
C1B B6B 1.725(4) . ?
C2B C25B 1.513(4) . ?
C2B B3B 1.773(4) . ?
C2B B6B 1.712(4) . ?
C2B B7B 1.694(4) . ?
C2B B11B 1.702(4) . ?
C13B H13A 0.9800 . ?
C13B H13B 0.9800 . ?
C13B H13C 0.9800 . ?
C15B C17B 1.512(4) . ?
C17B H17B 1.0000 . ?
C17B C18B 1.528(4) . ?
C18B H18A 0.9900 . ?
C18B H18B 0.9900 . ?
C24B H24A 0.9800 . ?
C24B H24B 0.9800 . ?
C24B H24C 0.9800 . ?
C25B H25A 0.9800 . ?
C25B H25B 0.9800 . ?
C25B H25C 0.9800 . ?
B3B B4B 1.770(5) . ?
B3B B7B 1.787(4) . ?
B3B B8B 1.752(5) . ?
B4B H4B 1.1200 . ?
B4B B5B 1.768(5) . ?
B4B B8B 1.767(5) . ?
B4B B9B 1.766(5) . ?
B5B H5B 1.1200 . ?
B5B B6B 1.777(5) . ?
B5B B9B 1.775(5) . ?
B5B B10B 1.778(5) . ?
B6B H6B 1.1200 . ?
B6B B10B 1.766(5) . ?
B6B B11B 1.760(5) . ?
B7B H7B 1.1200 . ?
B7B B8B 1.778(5) . ?
B7B B11B 1.776(4) . ?
B7B B12B 1.774(5) . ?
B8B H8B 1.1200 . ?
B8B B9B 1.790(5) . ?
B8B B12B 1.780(5) . ?
B9B H9B 1.1200 . ?
B9B B10B 1.785(5) . ?
B9B B12B 1.788(5) . ?
B10B H10B 1.1200 . ?
B10B B11B 1.772(5) . ?
B10B B12B 1.793(5) . ?
B11B H11B 1.1200 . ?
B11B B12B 1.781(5) . ?
B12B H12B 1.1200 . ?

loop_
_geom_torsion_atom_site_label_1
_geom_torsion_atom_site_label_2
_geom_torsion_atom_site_label_3
_geom_torsion_atom_site_label_4
_geom_torsion
_geom_torsion_site_symmetry_1
_geom_torsion_site_symmetry_2
_geom_torsion_site_symmetry_3
_geom_torsion_site_symmetry_4
_geom_torsion_publ_flag
O4A C5A C7A N10A 171.5(2) . . . . ?
O4A C5A C7A C8A -66.9(3) . . . . ?
O6A C5A C7A N10A -11.1(4) . . . . ?
O6A C5A C7A C8A 110.4(3) . . . . ?
N10A C7A C8A O9A 64.3(3) . . . . ?
N12A B3A B4A C1A 103.7(3) . . . . ?
N12A B3A B4A B5A 136.7(3) . . . . ?
N12A B3A B4A B8A -122.0(3) . . . . ?
N12A B3A B4A B9A -158.4(3) . . . . ?
N12A B3A B7A C2A -104.7(4) . . . . ?
N12A B3A B7A B8A 120.8(4) . . . . ?
N12A B3A B7A B11A -138.8(3) . . . . ?
N12A B3A B7A B12A 157.3(3) . . . . ?
N12A B3A B8A B4A 109.0(4) . . . . ?
N12A B3A B8A B7A -115.5(4) . . . . ?
N12A B3A B8A B9A 144.7(3) . . . . ?
N12A B3A B8A B12A -152.0(3) . . . . ?
C1A C2A B3A N12A -104.6(3) . . . . ?
C1A C2A B3A B4A 36.0(2) . . . . ?
C1A C2A B3A B7A 137.8(2) . . . . ?
C1A C2A B3A B8A 98.2(3) . . . . ?
C1A C2A B6A B5A -35.2(2) . . . . ?
C1A C2A B6A B10A -97.9(3) . . . . ?
C1A C2A B6A B11A -137.8(3) . . . . ?
C1A C2A B7A B3A -38.4(2) . . . . ?
C1A C2A B7A B8A 1.2(3) . . . . ?
C1A C2A B7A B11A 103.5(3) . . . . ?
C1A C2A B7A B12A 64.1(3) . . . . ?
C1A C2A B11A B6A 39.1(2) . . . . ?
C1A C2A B11A B7A -102.5(3) . . . . ?
C1A C2A B11A B10A -0.8(3) . . . . ?
C1A C2A B11A B12A -63.4(3) . . . . ?
C1A B3A B4A B5A 32.9(2) . . . . ?
C1A B3A B4A B8A 134.3(3) . . . . ?
C1A B3A B4A B9A 97.8(3) . . . . ?
C1A B3A B7A C2A 35.2(2) . . . . ?
C1A B3A B7A B8A -99.4(3) . . . . ?
C1A B3A B7A B11A 1.1(3) . . . . ?
C1A B3A B7A B12A -62.8(3) . . . . ?
C1A B3A B8A B4A -38.7(2) . . . . ?
C1A B3A B8A B7A 96.8(3) . . . . ?
C1A B3A B8A B9A -3.0(3) . . . . ?
C1A B3A B8A B12A 60.3(3) . . . . ?
C1A B4A B5A B6A 34.0(2) . . . . ?
C1A B4A B5A B9A 134.7(3) . . . . ?
C1A B4A B5A B10A 97.5(3) . . . . ?
C1A B4A B8A B3A 40.0(2) . . . . ?
C1A B4A B8A B7A 0.4(3) . . . . ?
C1A B4A B8A B9A -99.9(3) . . . . ?
C1A B4A B8A B12A -62.3(3) . . . . ?
C1A B4A B9A B5A -39.4(2) . . . . ?
C1A B4A B9A B8A 99.1(3) . . . . ?
C1A B4A B9A B10A -2.4(3) . . . . ?
C1A B4A B9A B12A 61.1(3) . . . . ?
C1A B5A B6A C2A 34.9(2) . . . . ?
C1A B5A B6A B10A 134.3(3) . . . . ?
C1A B5A B6A B11A 96.7(3) . . . . ?
C1A B5A B9A B4A 38.8(2) . . . . ?
C1A B5A B9A B8A 1.8(3) . . . . ?
C1A B5A B9A B10A -99.6(3) . . . . ?
C1A B5A B9A B12A -61.7(3) . . . . ?
C1A B5A B10A B6A -39.8(2) . . . . ?
C1A B5A B10A B9A 98.4(3) . . . . ?
C1A B5A B10A B11A -2.8(3) . . . . ?
C1A B5A B10A B12A 60.7(3) . . . . ?
C1A B6A B10A B5A 39.0(2) . . . . ?
C1A B6A B10A B9A 1.6(3) . . . . ?
C1A B6A B10A B11A -99.2(3) . . . . ?
C1A B6A B10A B12A -61.5(3) . . . . ?
C1A B6A B11A C2A -35.9(2) . . . . ?
C1A B6A B11A B7A -2.3(3) . . . . ?
C1A B6A B11A B10A 98.6(3) . . . . ?
C1A B6A B11A B12A 60.8(3) . . . . ?
C2A C1A B3A N12A 109.5(3) . . . . ?
C2A C1A B3A B4A -137.4(3) . . . . ?
C2A C1A B3A B7A -35.4(2) . . . . ?
C2A C1A B3A B8A -97.5(3) . . . . ?
C2A C1A B4A B3A 40.3(2) . . . . ?
C2A C1A B4A B5A -103.1(3) . . . . ?
C2A C1A B4A B8A 0.3(3) . . . . ?
C2A C1A B4A B9A -62.9(3) . . . . ?
C2A C1A B5A B4A 104.2(3) . . . . ?
C2A C1A B5A B6A -37.7(2) . . . . ?
C2A C1A B5A B9A 64.7(3) . . . . ?
C2A C1A B5A B10A 2.3(3) . . . . ?
C2A C1A B6A B5A 139.2(3) . . . . ?
C2A C1A B6A B10A 99.2(3) . . . . ?
C2A C1A B6A B11A 36.6(2) . . . . ?
C2A B3A B4A C1A -35.5(2) . . . . ?
C2A B3A B4A B5A -2.6(3) . . . . ?
C2A B3A B4A B8A 98.8(3) . . . . ?
C2A B3A B4A B9A 62.3(3) . . . . ?
C2A B3A B7A B8A -134.5(3) . . . . ?
C2A B3A B7A B11A -34.1(2) . . . . ?
C2A B3A B7A B12A -98.0(3) . . . . ?
C2A B3A B8A B4A -97.4(3) . . . . ?
C2A B3A B8A B7A 38.1(2) . . . . ?
C2A B3A B8A B9A -61.7(3) . . . . ?
C2A B3A B8A B12A 1.6(3) . . . . ?
C2A B6A B10A B5A 98.9(3) . . . . ?
C2A B6A B10A B9A 61.5(3) . . . . ?
C2A B6A B10A B11A -39.4(2) . . . . ?
C2A B6A B10A B12A -1.7(3) . . . . ?
C2A B6A B11A B7A 33.6(2) . . . . ?
C2A B6A B11A B10A 134.5(3) . . . . ?
C2A B6A B11A B12A 96.7(3) . . . . ?
C2A B7A B8A B3A -40.3(2) . . . . ?
C2A B7A B8A B4A -1.0(3) . . . . ?
C2A B7A B8A B9A 61.5(3) . . . . ?
C2A B7A B8A B12A 99.1(3) . . . . ?
C2A B7A B11A B6A -34.0(2) . . . . ?
C2A B7A B11A B10A -97.4(3) . . . . ?
C2A B7A B11A B12A -135.2(3) . . . . ?
C2A B7A B12A B8A -99.9(3) . . . . ?
C2A B7A B12A B9A -61.9(3) . . . . ?
C2A B7A B12A B10A 1.4(3) . . . . ?
C2A B7A B12A B11A 38.8(2) . . . . ?
C2A B11A B12A B7A -38.3(2) . . . . ?
C2A B11A B12A B8A -1.2(3) . . . . ?
C2A B11A B12A B9A 62.4(3) . . . . ?
C2A B11A B12A B10A 99.5(3) . . . . ?
C3A O4A C5A O6A -9.0(4) . . . . ?
C3A O4A C5A C7A 168.4(3) . . . . ?
C5A C7A C8A O9A -54.7(3) . . . . ?
C7A N10A C11A S13A 0.7(4) . . . . ?
C7A N10A C11A N12A 179.4(3) . . . . ?
C11A N10A C7A C5A -156.9(3) . . . . ?
C11A N10A C7A C8A 84.4(3) . . . . ?
C11A N12A B3A C1A -169.9(3) . . . . ?
C11A N12A B3A C2A -104.5(4) . . . . ?
C11A N12A B3A B4A 122.7(4) . . . . ?
C11A N12A B3A B7A -34.7(6) . . . . ?
C11A N12A B3A B8A 45.7(6) . . . . ?
C24A C1A C2A C25A 4.1(4) . . . . ?
C24A C1A C2A B3A 108.6(3) . . . . ?
C24A C1A C2A B6A -105.4(3) . . . . ?
C24A C1A C2A B7A 147.8(3) . . . . ?
C24A C1A C2A B11A -144.6(3) . . . . ?
C24A C1A B3A N12A -0.7(4) . . . . ?
C24A C1A B3A C2A -110.2(3) . . . . ?
C24A C1A B3A B4A 112.4(3) . . . . ?
C24A C1A B3A B7A -145.6(3) . . . . ?
C24A C1A B3A B8A 152.4(3) . . . . ?
C24A C1A B4A B3A -107.7(3) . . . . ?
C24A C1A B4A B5A 108.8(3) . . . . ?
C24A C1A B4A B8A -147.7(3) . . . . ?
C24A C1A B4A B9A 149.0(3) . . . . ?
C24A C1A B5A B4A -112.1(3) . . . . ?
C24A C1A B5A B6A 106.0(3) . . . . ?
C24A C1A B5A B9A -151.6(3) . . . . ?
C24A C1A B5A B10A 146.0(3) . . . . ?
C24A C1A B6A C2A 110.3(3) . . . . ?
C24A C1A B6A B5A -110.6(3) . . . . ?
C24A C1A B6A B10A -150.5(3) . . . . ?
C24A C1A B6A B11A 146.9(3) . . . . ?
C25A C2A B3A N12A 5.2(4) . . . . ?
C25A C2A B3A C1A 109.7(3) . . . . ?
C25A C2A B3A B4A 145.8(3) . . . . ?
C25A C2A B3A B7A -112.5(3) . . . . ?
C25A C2A B3A B8A -152.0(3) . . . . ?
C25A C2A B6A C1A -108.5(3) . . . . ?
C25A C2A B6A B5A -143.7(3) . . . . ?
C25A C2A B6A B10A 153.6(3) . . . . ?
C25A C2A B6A B11A 113.6(3) . . . . ?
C25A C2A B7A B3A 104.4(3) . . . . ?
C25A C2A B7A B8A 144.1(3) . . . . ?
C25A C2A B7A B11A -113.7(3) . . . . ?
C25A C2A B7A B12A -153.0(3) . . . . ?
C25A C2A B11A B6A -108.2(4) . . . . ?
C25A C2A B11A B7A 110.3(4) . . . . ?
C25A C2A B11A B10A -148.0(3) . . . . ?
C25A C2A B11A B12A 149.4(3) . . . . ?
B3A N12A C11A S13A -176.7(3) . . . . ?
B3A N12A C11A N10A 4.5(5) . . . . ?
B3A C1A C2A C25A -104.5(3) . . . . ?
B3A C1A C2A B6A 146.0(2) . . . . ?
B3A C1A C2A B7A 39.2(2) . . . . ?
B3A C1A C2A B11A 106.8(3) . . . . ?
B3A C1A B4A B5A -143.4(3) . . . . ?
B3A C1A B4A B8A -40.0(2) . . . . ?
B3A C1A B4A B9A -103.2(3) . . . . ?
B3A C1A B5A B4A 35.5(3) . . . . ?
B3A C1A B5A B6A -106.4(3) . . . . ?
B3A C1A B5A B9A -4.0(4) . . . . ?
B3A C1A B5A B10A -66.4(3) . . . . ?
B3A C1A B6A C2A -33.3(2) . . . . ?
B3A C1A B6A B5A 105.9(3) . . . . ?
B3A C1A B6A B10A 65.9(3) . . . . ?
B3A C1A B6A B11A 3.3(3) . . . . ?
B3A C2A B6A C1A 32.1(2) . . . . ?
B3A C2A B6A B5A -3.1(3) . . . . ?
B3A C2A B6A B10A -65.8(3) . . . . ?
B3A C2A B6A B11A -105.7(3) . . . . ?
B3A C2A B7A B8A 39.7(2) . . . . ?
B3A C2A B7A B11A 141.9(3) . . . . ?
B3A C2A B7A B12A 102.5(3) . . . . ?
B3A C2A B11A B6A 104.9(3) . . . . ?
B3A C2A B11A B7A -36.7(3) . . . . ?
B3A C2A B11A B10A 65.0(3) . . . . ?
B3A C2A B11A B12A 2.4(3) . . . . ?
B3A B4A B5A C1A -33.2(2) . . . . ?
B3A B4A B5A B6A 0.9(3) . . . . ?
B3A B4A B5A B9A 101.5(3) . . . . ?
B3A B4A B5A B10A 64.3(3) . . . . ?
B3A B4A B8A B7A -39.5(2) . . . . ?
B3A B4A B8A B9A -139.9(3) . . . . ?
B3A B4A B8A B12A -102.3(3) . . . . ?
B3A B4A B9A B5A -102.4(3) . . . . ?
B3A B4A B9A B8A 36.1(3) . . . . ?
B3A B4A B9A B10A -65.4(3) . . . . ?
B3A B4A B9A B12A -1.9(4) . . . . ?
B3A B7A B8A B4A 39.2(2) . . . . ?
B3A B7A B8A B9A 101.7(3) . . . . ?
B3A B7A B8A B12A 139.3(3) . . . . ?
B3A B7A B11A C2A 34.8(2) . . . . ?
B3A B7A B11A B6A 0.8(4) . . . . ?
B3A B7A B11A B10A -62.6(3) . . . . ?
B3A B7A B11A B12A -100.4(3) . . . . ?
B3A B7A B12A B8A -36.2(2) . . . . ?
B3A B7A B12A B9A 1.7(3) . . . . ?
B3A B7A B12A B10A 65.0(3) . . . . ?
B3A B7A B12A B11A 102.5(3) . . . . ?
B3A B8A B9A B4A -35.9(3) . . . . ?
B3A B8A B9A B5A 0.8(4) . . . . ?
B3A B8A B9A B10A 64.0(3) . . . . ?
B3A B8A B9A B12A 101.5(3) . . . . ?
B3A B8A B12A B7A 36.8(2) . . . . ?
B3A B8A B12A B9A -100.8(3) . . . . ?
B3A B8A B12A B10A -63.5(3) . . . . ?
B3A B8A B12A B11A -0.3(3) . . . . ?
B4A C1A C2A C25A -144.7(3) . . . . ?
B4A C1A C2A B3A -40.2(2) . . . . ?
B4A C1A C2A B6A 105.8(3) . . . . ?
B4A C1A C2A B7A -1.0(3) . . . . ?
B4A C1A C2A B11A 66.6(3) . . . . ?
B4A C1A B3A N12A -113.1(3) . . . . ?
B4A C1A B3A C2A 137.4(3) . . . . ?
B4A C1A B3A B7A 102.0(3) . . . . ?
B4A C1A B3A B8A 39.9(2) . . . . ?
B4A C1A B5A B6A -141.9(3) . . . . ?
B4A C1A B5A B9A -39.5(2) . . . . ?
B4A C1A B5A B10A -101.9(3) . . . . ?
B4A C1A B6A C2A -102.6(3) . . . . ?
B4A C1A B6A B5A 36.6(3) . . . . ?
B4A C1A B6A B10A -3.3(3) . . . . ?
B4A C1A B6A B11A -65.9(3) . . . . ?
B4A B3A B7A C2A 95.1(3) . . . . ?
B4A B3A B7A B8A -39.4(2) . . . . ?
B4A B3A B7A B11A 61.0(3) . . . . ?
B4A B3A B7A B12A -2.9(3) . . . . ?
B4A B3A B8A B7A 135.6(3) . . . . ?
B4A B3A B8A B9A 35.8(3) . . . . ?
B4A B3A B8A B12A 99.1(3) . . . . ?
B4A B5A B6A C1A -33.6(2) . . . . ?
B4A B5A B6A C2A 1.3(3) . . . . ?
B4A B5A B6A B10A 100.7(3) . . . . ?
B4A B5A B6A B11A 63.2(3) . . . . ?
B4A B5A B9A B8A -36.9(3) . . . . ?
B4A B5A B9A B10A -138.4(3) . . . . ?
B4A B5A B9A B12A -100.4(3) . . . . ?
B4A B5A B10A B6A -101.0(3) . . . . ?
B4A B5A B10A B9A 37.2(2) . . . . ?
B4A B5A B10A B11A -64.0(3) . . . . ?
B4A B5A B10A B12A -0.5(3) . . . . ?
B4A B8A B9A B5A 36.7(3) . . . . ?
B4A B8A B9A B10A 99.9(3) . . . . ?
B4A B8A B9A B12A 137.4(3) . . . . ?
B4A B8A B12A B7A 100.0(3) . . . . ?
B4A B8A B12A B9A -37.6(2) . . . . ?
B4A B8A B12A B10A -0.3(3) . . . . ?
B4A B8A B12A B11A 62.9(3) . . . . ?
B4A B9A B10A B5A -36.8(2) . . . . ?
B4A B9A B10A B6A 0.5(3) . . . . ?
B4A B9A B10A B11A 63.5(3) . . . . ?
B4A B9A B10A B12A 100.8(3) . . . . ?
B4A B9A B12A B7A 0.1(3) . . . . ?
B4A B9A B12A B8A 38.0(2) . . . . ?
B4A B9A B12A B10A -100.4(3) . . . . ?
B4A B9A B12A B11A -63.4(3) . . . . ?
B5A C1A C2A C25A 147.8(3) . . . . ?
B5A C1A C2A B3A -107.7(3) . . . . ?
B5A C1A C2A B6A 38.2(2) . . . . ?
B5A C1A C2A B7A -68.6(3) . . . . ?
B5A C1A C2A B11A -1.0(3) . . . . ?
B5A C1A B3A N12A -148.6(3) . . . . ?
B5A C1A B3A C2A 101.9(3) . . . . ?
B5A C1A B3A B4A -35.5(3) . . . . ?
B5A C1A B3A B7A 66.5(3) . . . . ?
B5A C1A B3A B8A 4.4(4) . . . . ?
B5A C1A B4A B3A 143.4(3) . . . . ?
B5A C1A B4A B8A 103.4(3) . . . . ?
B5A C1A B4A B9A 40.2(2) . . . . ?
B5A C1A B6A C2A -139.2(3) . . . . ?
B5A C1A B6A B10A -40.0(2) . . . . ?
B5A C1A B6A B11A -102.6(3) . . . . ?
B5A B4A B8A B3A 102.2(3) . . . . ?
B5A B4A B8A B7A 62.7(3) . . . . ?
B5A B4A B8A B9A -37.7(3) . . . . ?
B5A B4A B8A B12A -0.1(3) . . . . ?
B5A B4A B9A B8A 138.6(3) . . . . ?
B5A B4A B9A B10A 37.0(2) . . . . ?
B5A B4A B9A B12A 100.5(3) . . . . ?
B5A B6A B10A B9A -37.4(2) . . . . ?
B5A B6A B10A B11A -138.2(3) . . . . ?
B5A B6A B10A B12A -100.6(3) . . . . ?
B5A B6A B11A C2A -97.0(3) . . . . ?
B5A B6A B11A B7A -63.4(3) . . . . ?
B5A B6A B11A B10A 37.5(2) . . . . ?
B5A B6A B11A B12A -0.3(3) . . . . ?
B5A B9A B10A B6A 37.3(2) . . . . ?
B5A B9A B10A B11A 100.3(3) . . . . ?
B5A B9A B10A B12A 137.6(3) . . . . ?
B5A B9A B12A B7A 62.7(3) . . . . ?
B5A B9A B12A B8A 100.6(3) . . . . ?
B5A B9A B12A B10A -37.8(2) . . . . ?
B5A B9A B12A B11A -0.8(3) . . . . ?
B5A B10A B11A C2A 2.2(3) . . . . ?
B5A B10A B11A B6A -37.2(2) . . . . ?
B5A B10A B11A B7A 63.1(3) . . . . ?
B5A B10A B11A B12A 100.6(3) . . . . ?
B5A B10A B12A B7A -62.9(3) . . . . ?
B5A B10A B12A B8A 0.5(3) . . . . ?
B5A B10A B12A B9A 37.9(2) . . . . ?
B5A B10A B12A B11A -100.5(3) . . . . ?
B6A C1A C2A C25A 109.5(3) . . . . ?
B6A C1A C2A B3A -146.0(2) . . . . ?
B6A C1A C2A B7A -106.8(3) . . . . ?
B6A C1A C2A B11A -39.2(2) . . . . ?
B6A C1A B3A N12A 142.1(3) . . . . ?
B6A C1A B3A C2A 32.6(2) . . . . ?
B6A C1A B3A B4A -104.8(3) . . . . ?
B6A C1A B3A B7A -2.8(3) . . . . ?
B6A C1A B3A B8A -64.8(3) . . . . ?
B6A C1A B4A B3A 106.9(3) . . . . ?
B6A C1A B4A B5A -36.5(3) . . . . ?
B6A C1A B4A B8A 66.9(3) . . . . ?
B6A C1A B4A B9A 3.7(3) . . . . ?
B6A C1A B5A B4A 141.9(3) . . . . ?
B6A C1A B5A B9A 102.4(3) . . . . ?
B6A C1A B5A B10A 40.0(2) . . . . ?
B6A C2A B3A N12A -137.0(3) . . . . ?
B6A C2A B3A C1A -32.5(2) . . . . ?
B6A C2A B3A B4A 3.6(3) . . . . ?
B6A C2A B3A B7A 105.3(3) . . . . ?
B6A C2A B3A B8A 65.8(3) . . . . ?
B6A C2A B7A B3A -105.1(3) . . . . ?
B6A C2A B7A B8A -65.5(3) . . . . ?
B6A C2A B7A B11A 36.8(3) . . . . ?
B6A C2A B7A B12A -2.6(4) . . . . ?
B6A C2A B11A B7A -141.5(3) . . . . ?
B6A C2A B11A B10A -39.9(2) . . . . ?
B6A C2A B11A B12A -102.5(3) . . . . ?
B6A B5A B9A B4A 101.0(3) . . . . ?
B6A B5A B9A B8A 64.1(3) . . . . ?
B6A B5A B9A B10A -37.3(2) . . . . ?
B6A B5A B9A B12A 0.6(3) . . . . ?
B6A B5A B10A B9A 138.2(3) . . . . ?
B6A B5A B10A B11A 37.1(2) . . . . ?
B6A B5A B10A B12A 100.5(3) . . . . ?
B6A B10A B11A C2A 39.4(2) . . . . ?
B6A B10A B11A B7A 100.3(3) . . . . ?
B6A B10A B11A B12A 137.8(3) . . . . ?
B6A B10A B12A B7A 0.2(3) . . . . ?
B6A B10A B12A B8A 63.6(3) . . . . ?
B6A B10A B12A B9A 101.0(3) . . . . ?
B6A B10A B12A B11A -37.4(2) . . . . ?
B6A B11A B12A B7A -100.0(3) . . . . ?
B6A B11A B12A B8A -63.0(3) . . . . ?
B6A B11A B12A B9A 0.7(3) . . . . ?
B6A B11A B12A B10A 37.8(2) . . . . ?
B7A C2A B3A N12A 117.6(3) . . . . ?
B7A C2A B3A C1A -137.8(2) . . . . ?
B7A C2A B3A B4A -101.8(3) . . . . ?
B7A C2A B3A B8A -39.6(2) . . . . ?
B7A C2A B6A C1A 100.6(3) . . . . ?
B7A C2A B6A B5A 65.4(3) . . . . ?
B7A C2A B6A B10A 2.8(4) . . . . ?
B7A C2A B6A B11A -37.2(3) . . . . ?
B7A C2A B11A B6A 141.5(3) . . . . ?
B7A C2A B11A B10A 101.7(3) . . . . ?
B7A C2A B11A B12A 39.1(2) . . . . ?
B7A B3A B4A C1A -94.9(3) . . . . ?
B7A B3A B4A B5A -61.9(3) . . . . ?
B7A B3A B4A B8A 39.4(2) . . . . ?
B7A B3A B4A B9A 3.0(3) . . . . ?
B7A B3A B8A B4A -135.6(3) . . . . ?
B7A B3A B8A B9A -99.8(3) . . . . ?
B7A B3A B8A B12A -36.5(2) . . . . ?
B7A B8A B9A B4A -99.8(3) . . . . ?
B7A B8A B9A B5A -63.1(3) . . . . ?
B7A B8A B9A B10A 0.2(3) . . . . ?
B7A B8A B9A B12A 37.6(2) . . . . ?
B7A B8A B12A B9A -137.6(3) . . . . ?
B7A B8A B12A B10A -100.3(3) . . . . ?
B7A B8A B12A B11A -37.1(2) . . . . ?
B7A B11A B12A B8A 37.0(2) . . . . ?
B7A B11A B12A B9A 100.7(3) . . . . ?
B7A B11A B12A B10A 137.8(3) . . . . ?
B8A B3A B4A C1A -134.3(3) . . . . ?
B8A B3A B4A B5A -101.3(3) . . . . ?
B8A B3A B4A B9A -36.4(3) . . . . ?
B8A B3A B7A C2A 134.5(3) . . . . ?
B8A B3A B7A B11A 100.5(3) . . . . ?
B8A B3A B7A B12A 36.6(2) . . . . ?
B8A B4A B5A C1A -97.1(3) . . . . ?
B8A B4A B5A B6A -63.1(3) . . . . ?
B8A B4A B5A B9A 37.6(3) . . . . ?
B8A B4A B5A B10A 0.4(3) . . . . ?
B8A B4A B9A B5A -138.6(3) . . . . ?
B8A B4A B9A B10A -101.5(3) . . . . ?
B8A B4A B9A B12A -38.1(3) . . . . ?
B8A B7A B11A C2A 98.0(3) . . . . ?
B8A B7A B11A B6A 64.0(3) . . . . ?
B8A B7A B11A B10A 0.5(3) . . . . ?
B8A B7A B11A B12A -37.2(2) . . . . ?
B8A B7A B12A B9A 37.9(2) . . . . ?
B8A B7A B12A B10A 101.2(3) . . . . ?
B8A B7A B12A B11A 138.7(3) . . . . ?
B8A B9A B10A B5A -100.2(3) . . . . ?
B8A B9A B10A B6A -62.9(3) . . . . ?
B8A B9A B10A B11A 0.2(3) . . . . ?
B8A B9A B10A B12A 37.4(2) . . . . ?
B8A B9A B12A B7A -37.9(2) . . . . ?
B8A B9A B12A B10A -138.3(3) . . . . ?
B8A B9A B12A B11A -101.4(3) . . . . ?
B9A B4A B5A C1A -134.7(3) . . . . ?
B9A B4A B5A B6A -100.7(3) . . . . ?
B9A B4A B5A B10A -37.2(2) . . . . ?
B9A B4A B8A B3A 139.9(3) . . . . ?
B9A B4A B8A B7A 100.4(3) . . . . ?
B9A B4A B8A B12A 37.6(2) . . . . ?
B9A B5A B6A C1A -96.9(3) . . . . ?
B9A B5A B6A C2A -62.1(3) . . . . ?
B9A B5A B6A B10A 37.3(2) . . . . ?
B9A B5A B6A B11A -0.2(3) . . . . ?
B9A B5A B10A B6A -138.2(3) . . . . ?
B9A B5A B10A B11A -101.2(3) . . . . ?
B9A B5A B10A B12A -37.7(2) . . . . ?
B9A B8A B12A B7A 137.6(3) . . . . ?
B9A B8A B12A B10A 37.3(2) . . . . ?
B9A B8A B12A B11A 100.5(3) . . . . ?
B9A B10A B11A C2A -61.3(3) . . . . ?
B9A B10A B11A B6A -100.7(3) . . . . ?
B9A B10A B11A B7A -0.4(3) . . . . ?
B9A B10A B11A B12A 37.1(2) . . . . ?
B9A B10A B12A B7A -100.8(3) . . . . ?
B9A B10A B12A B8A -37.4(2) . . . . ?
B9A B10A B12A B11A -138.4(3) . . . . ?
B10A B5A B6A C1A -134.3(3) . . . . ?
B10A B5A B6A C2A -99.4(3) . . . . ?
B10A B5A B6A B11A -37.5(2) . . . . ?
B10A B5A B9A B4A 138.4(3) . . . . ?
B10A B5A B9A B8A 101.4(3) . . . . ?
B10A B5A B9A B12A 37.9(2) . . . . ?
B10A B6A B11A C2A -134.5(3) . . . . ?
B10A B6A B11A B7A -100.9(3) . . . . ?
B10A B6A B11A B12A -37.8(2) . . . . ?
B10A B9A B12A B7A 100.5(3) . . . . ?
B10A B9A B12A B8A 138.3(3) . . . . ?
B10A B9A B12A B11A 37.0(2) . . . . ?
B10A B11A B12A B7A -137.8(3) . . . . ?
B10A B11A B12A B8A -100.8(3) . . . . ?
B10A B11A B12A B9A -37.1(2) . . . . ?
B11A C2A B3A N12A 154.6(3) . . . . ?
B11A C2A B3A C1A -100.8(3) . . . . ?
B11A C2A B3A B4A -64.8(3) . . . . ?
B11A C2A B3A B7A 37.0(3) . . . . ?
B11A C2A B3A B8A -2.6(3) . . . . ?
B11A C2A B6A C1A 137.8(3) . . . . ?
B11A C2A B6A B5A 102.6(3) . . . . ?
B11A C2A B6A B10A 40.0(2) . . . . ?
B11A C2A B7A B3A -141.9(3) . . . . ?
B11A C2A B7A B8A -102.3(3) . . . . ?
B11A C2A B7A B12A -39.4(2) . . . . ?
B11A B6A B10A B5A 138.2(3) . . . . ?
B11A B6A B10A B9A 100.8(3) . . . . ?
B11A B6A B10A B12A 37.7(2) . . . . ?
B11A B7A B8A B3A -102.2(3) . . . . ?
B11A B7A B8A B4A -62.9(3) . . . . ?
B11A B7A B8A B9A -0.5(3) . . . . ?
B11A B7A B8A B12A 37.1(2) . . . . ?
B11A B7A B12A B8A -138.7(3) . . . . ?
B11A B7A B12A B9A -100.7(3) . . . . ?
B11A B7A B12A B10A -37.5(2) . . . . ?
B11A B10A B12A B7A 37.7(2) . . . . ?
B11A B10A B12A B8A 101.1(3) . . . . ?
B11A B10A B12A B9A 138.4(3) . . . . ?
B12A B7A B8A B3A -139.3(3) . . . . ?
B12A B7A B8A B4A -100.1(3) . . . . ?
B12A B7A B8A B9A -37.6(2) . . . . ?
B12A B7A B11A C2A 135.2(3) . . . . ?
B12A B7A B11A B6A 101.2(3) . . . . ?
B12A B7A B11A B10A 37.7(2) . . . . ?
B12A B8A B9A B4A -137.4(3) . . . . ?
B12A B8A B9A B5A -100.7(3) . . . . ?
B12A B8A B9A B10A -37.4(2) . . . . ?
B12A B9A B10A B5A -137.6(3) . . . . ?
B12A B9A B10A B6A -100.3(3) . . . . ?
B12A B9A B10A B11A -37.3(2) . . . . ?
B12A B10A B11A C2A -98.4(3) . . . . ?
B12A B10A B11A B6A -137.8(3) . . . . ?
B12A B10A B11A B7A -37.6(2) . . . . ?
O14B C15B C17B N20B 167.8(2) . . . . ?
O14B C15B C17B C18B -69.3(3) . . . . ?
O16B C15B C17B N20B -14.6(4) . . . . ?
O16B C15B C17B C18B 108.2(4) . . . . ?
N20B C17B C18B O19B 62.7(3) . . . . ?
N22B B3B B4B C1B 103.0(3) . . . . ?
N22B B3B B4B B5B 135.7(3) . . . . ?
N22B B3B B4B B8B -123.3(3) . . . . ?
N22B B3B B4B B9B -160.1(3) . . . . ?
N22B B3B B7B C2B -103.1(3) . . . . ?
N22B B3B B7B B8B 122.4(3) . . . . ?
N22B B3B B7B B11B -137.5(3) . . . . ?
N22B B3B B7B B12B 158.5(3) . . . . ?
N22B B3B B8B B4B 108.9(4) . . . . ?
N22B B3B B8B B7B -114.7(4) . . . . ?
N22B B3B B8B B9B 145.0(3) . . . . ?
N22B B3B B8B B12B -151.0(3) . . . . ?
C1B C2B B3B N22B -104.2(3) . . . . ?
C1B C2B B3B B4B 36.4(2) . . . . ?
C1B C2B B3B B7B 138.3(2) . . . . ?
C1B C2B B3B B8B 98.7(2) . . . . ?
C1B C2B B6B B5B -35.4(2) . . . . ?
C1B C2B B6B B10B -98.1(3) . . . . ?
C1B C2B B6B B11B -137.7(2) . . . . ?
C1B C2B B7B B3B -37.8(2) . . . . ?
C1B C2B B7B B8B 1.6(3) . . . . ?
C1B C2B B7B B11B 103.6(2) . . . . ?
C1B C2B B7B B12B 64.4(3) . . . . ?
C1B C2B B11B B6B 39.1(2) . . . . ?
C1B C2B B11B B7B -102.4(2) . . . . ?
C1B C2B B11B B10B -0.4(3) . . . . ?
C1B C2B B11B B12B -63.6(3) . . . . ?
C1B B3B B4B B5B 32.7(2) . . . . ?
C1B B3B B4B B8B 133.7(2) . . . . ?
C1B B3B B4B B9B 96.9(2) . . . . ?
C1B B3B B7B C2B 34.9(2) . . . . ?
C1B B3B B7B B8B -99.7(2) . . . . ?
C1B B3B B7B B11B 0.4(3) . . . . ?
C1B B3B B7B B12B -63.6(3) . . . . ?
C1B B3B B8B B4B -39.7(2) . . . . ?
C1B B3B B8B B7B 96.8(2) . . . . ?
C1B B3B B8B B9B -3.5(3) . . . . ?
C1B B3B B8B B12B 60.4(3) . . . . ?
C1B B4B B5B B6B 34.1(2) . . . . ?
C1B B4B B5B B9B 134.6(2) . . . . ?
C1B B4B B5B B10B 97.2(2) . . . . ?
C1B B4B B8B B3B 40.0(2) . . . . ?
C1B B4B B8B B7B 0.8(3) . . . . ?
C1B B4B B8B B9B -99.5(2) . . . . ?
C1B B4B B8B B12B -62.4(3) . . . . ?
C1B B4B B9B B5B -39.1(2) . . . . ?
C1B B4B B9B B8B 98.5(2) . . . . ?
C1B B4B B9B B10B -2.0(3) . . . . ?
C1B B4B B9B B12B 61.7(3) . . . . ?
C1B B5B B6B C2B 35.3(2) . . . . ?
C1B B5B B6B B10B 134.6(2) . . . . ?
C1B B5B B6B B11B 96.8(2) . . . . ?
C1B B5B B9B B4B 39.3(2) . . . . ?
C1B B5B B9B B8B 1.7(3) . . . . ?
C1B B5B B9B B10B -99.2(2) . . . . ?
C1B B5B B9B B12B -61.2(3) . . . . ?
C1B B5B B10B B6B -39.4(2) . . . . ?
C1B B5B B10B B9B 99.0(2) . . . . ?
C1B B5B B10B B11B -2.0(3) . . . . ?
C1B B5B B10B B12B 61.2(3) . . . . ?
C1B B6B B10B B5B 38.8(2) . . . . ?
C1B B6B B10B B9B 1.6(3) . . . . ?
C1B B6B B10B B11B -99.1(2) . . . . ?
C1B B6B B10B B12B -61.7(3) . . . . ?
C1B B6B B11B C2B -36.2(2) . . . . ?
C1B B6B B11B B7B -2.5(3) . . . . ?
C1B B6B B11B B10B 98.8(3) . . . . ?
C1B B6B B11B B12B 60.8(3) . . . . ?
C2B C1B B3B N22B 108.5(3) . . . . ?
C2B C1B B3B B4B -137.6(2) . . . . ?
C2B C1B B3B B7B -34.9(2) . . . . ?
C2B C1B B3B B8B -97.1(2) . . . . ?
C2B C1B B4B B3B 40.2(2) . . . . ?
C2B C1B B4B B5B -102.9(2) . . . . ?
C2B C1B B4B B8B 0.2(3) . . . . ?
C2B C1B B4B B9B -63.0(3) . . . . ?
C2B C1B B5B B4B 104.1(2) . . . . ?
C2B C1B B5B B6B -37.7(2) . . . . ?
C2B C1B B5B B9B 64.5(3) . . . . ?
C2B C1B B5B B10B 1.8(3) . . . . ?
C2B C1B B6B B5B 139.0(2) . . . . ?
C2B C1B B6B B10B 99.2(2) . . . . ?
C2B C1B B6B B11B 36.5(2) . . . . ?
C2B B3B B4B C1B -35.60(19) . . . . ?
C2B B3B B4B B5B -2.9(3) . . . . ?
C2B B3B B4B B8B 98.1(2) . . . . ?
C2B B3B B4B B9B 61.3(3) . . . . ?
C2B B3B B7B B8B -134.6(2) . . . . ?
C2B B3B B7B B11B -34.5(2) . . . . ?
C2B B3B B7B B12B -98.4(2) . . . . ?
C2B B3B B8B B4B -98.5(2) . . . . ?
C2B B3B B8B B7B 37.90(19) . . . . ?
C2B B3B B8B B9B -62.4(3) . . . . ?
C2B B3B B8B B12B 1.6(3) . . . . ?
C2B B6B B10B B5B 99.1(2) . . . . ?
C2B B6B B10B B9B 62.0(3) . . . . ?
C2B B6B B10B B11B -38.8(2) . . . . ?
C2B B6B B10B B12B -1.3(3) . . . . ?
C2B B6B B11B B7B 33.8(2) . . . . ?
C2B B6B B11B B10B 135.0(2) . . . . ?
C2B B6B B11B B12B 97.0(2) . . . . ?
C2B B7B B8B B3B -40.5(2) . . . . ?
C2B B7B B8B B4B -1.5(3) . . . . ?
C2B B7B B8B B9B 61.4(3) . . . . ?
C2B B7B B8B B12B 99.2(2) . . . . ?
C2B B7B B11B B6B -34.2(2) . . . . ?
C2B B7B B11B B10B -97.6(3) . . . . ?
C2B B7B B11B B12B -135.6(2) . . . . ?
C2B B7B B12B B8B -99.8(2) . . . . ?
C2B B7B B12B B9B -61.9(3) . . . . ?
C2B B7B B12B B10B 1.2(3) . . . . ?
C2B B7B B12B B11B 38.4(2) . . . . ?
C2B B11B B12B B7B -38.1(2) . . . . ?
C2B B11B B12B B8B -0.7(3) . . . . ?
C2B B11B B12B B9B 62.8(3) . . . . ?
C2B B11B B12B B10B 99.8(2) . . . . ?
C13B O14B C15B O16B -4.3(5) . . . . ?
C13B O14B C15B C17B 173.3(3) . . . . ?
C15B C17B C18B O19B -56.1(3) . . . . ?
C17B N20B C21B S23B -5.0(4) . . . . ?
C17B N20B C21B N22B 174.8(3) . . . . ?
C21B N20B C17B C15B -156.4(3) . . . . ?
C21B N20B C17B C18B 83.7(4) . . . . ?
C21B N22B B3B C1B -166.2(3) . . . . ?
C21B N22B B3B C2B -101.3(3) . . . . ?
C21B N22B B3B B4B 125.7(3) . . . . ?
C21B N22B B3B B7B -32.9(5) . . . . ?
C21B N22B B3B B8B 48.1(5) . . . . ?
C24B C1B C2B C25B 2.1(4) . . . . ?
C24B C1B C2B B3B 108.3(3) . . . . ?
C24B C1B C2B B6B -106.0(3) . . . . ?
C24B C1B C2B B7B 146.9(3) . . . . ?
C24B C1B C2B B11B -145.4(3) . . . . ?
C24B C1B B3B N22B -1.4(4) . . . . ?
C24B C1B B3B C2B -109.9(3) . . . . ?
C24B C1B B3B B4B 112.5(3) . . . . ?
C24B C1B B3B B7B -144.8(3) . . . . ?
C24B C1B B3B B8B 152.9(3) . . . . ?
C24B C1B B4B B3B -106.9(3) . . . . ?
C24B C1B B4B B5B 109.9(3) . . . . ?
C24B C1B B4B B8B -147.0(3) . . . . ?
C24B C1B B4B B9B 149.8(3) . . . . ?
C24B C1B B5B B4B -111.8(3) . . . . ?
C24B C1B B5B B6B 106.3(3) . . . . ?
C24B C1B B5B B9B -151.4(3) . . . . ?
C24B C1B B5B B10B 145.8(3) . . . . ?
C24B C1B B6B C2B 109.5(3) . . . . ?
C24B C1B B6B B5B -111.6(3) . . . . ?
C24B C1B B6B B10B -151.3(3) . . . . ?
C24B C1B B6B B11B 146.0(3) . . . . ?
C25B C2B B3B N22B 5.1(4) . . . . ?
C25B C2B B3B C1B 109.3(3) . . . . ?
C25B C2B B3B B4B 145.7(3) . . . . ?
C25B C2B B3B B7B -112.4(3) . . . . ?
C25B C2B B3B B8B -152.0(3) . . . . ?
C25B C2B B6B C1B -109.3(3) . . . . ?
C25B C2B B6B B5B -144.6(3) . . . . ?
C25B C2B B6B B10B 152.6(3) . . . . ?
C25B C2B B6B B11B 113.0(3) . . . . ?
C25B C2B B7B B3B 106.1(3) . . . . ?
C25B C2B B7B B8B 145.5(3) . . . . ?
C25B C2B B7B B11B -112.5(3) . . . . ?
C25B C2B B7B B12B -151.6(3) . . . . ?
C25B C2B B11B B6B -107.3(3) . . . . ?
C25B C2B B11B B7B 111.2(3) . . . . ?
C25B C2B B11B B10B -146.8(3) . . . . ?
C25B C2B B11B B12B 150.0(3) . . . . ?
B3B N22B C21B S23B 172.6(2) . . . . ?
B3B N22B C21B N20B -7.2(5) . . . . ?
B3B C1B C2B C25B -106.2(3) . . . . ?
B3B C1B C2B B6B 145.7(2) . . . . ?
B3B C1B C2B B7B 38.6(2) . . . . ?
B3B C1B C2B B11B 106.3(2) . . . . ?
B3B C1B B4B B5B -143.2(2) . . . . ?
B3B C1B B4B B8B -40.0(2) . . . . ?
B3B C1B B4B B9B -103.3(2) . . . . ?
B3B C1B B5B B4B 35.4(2) . . . . ?
B3B C1B B5B B6B -106.5(3) . . . . ?
B3B C1B B5B B9B -4.2(3) . . . . ?
B3B C1B B5B B10B -67.0(3) . . . . ?
B3B C1B B6B C2B -33.6(2) . . . . ?
B3B C1B B6B B5B 105.4(3) . . . . ?
B3B C1B B6B B10B 65.6(3) . . . . ?
B3B C1B B6B B11B 3.0(3) . . . . ?
B3B C2B B6B C1B 32.1(2) . . . . ?
B3B C2B B6B B5B -3.3(3) . . . . ?
B3B C2B B6B B10B -66.0(3) . . . . ?
B3B C2B B6B B11B -105.6(2) . . . . ?
B3B C2B B7B B8B 39.4(2) . . . . ?
B3B C2B B7B B11B 141.4(2) . . . . ?
B3B C2B B7B B12B 102.2(2) . . . . ?
B3B C2B B11B B6B 104.5(2) . . . . ?
B3B C2B B11B B7B -37.0(2) . . . . ?
B3B C2B B11B B10B 65.0(3) . . . . ?
B3B C2B B11B B12B 1.8(3) . . . . ?
B3B B4B B5B C1B -33.1(2) . . . . ?
B3B B4B B5B B6B 1.0(3) . . . . ?
B3B B4B B5B B9B 101.5(3) . . . . ?
B3B B4B B5B B10B 64.1(3) . . . . ?
B3B B4B B8B B7B -39.3(2) . . . . ?
B3B B4B B8B B9B -139.6(2) . . . . ?
B3B B4B B8B B12B -102.5(3) . . . . ?
B3B B4B B9B B5B -101.4(3) . . . . ?
B3B B4B B9B B8B 36.1(2) . . . . ?
B3B B4B B9B B10B -64.3(3) . . . . ?
B3B B4B B9B B12B -0.7(3) . . . . ?
B3B B7B B8B B4B 39.1(2) . . . . ?
B3B B7B B8B B9B 101.9(2) . . . . ?
B3B B7B B8B B12B 139.7(2) . . . . ?
B3B B7B B11B C2B 35.5(2) . . . . ?
B3B B7B B11B B6B 1.3(3) . . . . ?
B3B B7B B11B B10B -62.1(3) . . . . ?
B3B B7B B11B B12B -100.1(3) . . . . ?
B3B B7B B12B B8B -35.6(2) . . . . ?
B3B B7B B12B B9B 2.3(3) . . . . ?
B3B B7B B12B B10B 65.4(3) . . . . ?
B3B B7B B12B B11B 102.6(2) . . . . ?
B3B B8B B9B B4B -36.5(2) . . . . ?
B3B B8B B9B B5B 1.2(3) . . . . ?
B3B B8B B9B B10B 64.3(3) . . . . ?
B3B B8B B9B B12B 102.0(3) . . . . ?
B3B B8B B12B B7B 36.7(2) . . . . ?
B3B B8B B12B B9B -100.9(3) . . . . ?
B3B B8B B12B B10B -63.4(3) . . . . ?
B3B B8B B12B B11B -0.6(3) . . . . ?
B4B C1B C2B C25B -146.0(3) . . . . ?
B4B C1B C2B B3B -39.8(2) . . . . ?
B4B C1B C2B B6B 105.9(2) . . . . ?
B4B C1B C2B B7B -1.2(3) . . . . ?
B4B C1B C2B B11B 66.5(3) . . . . ?
B4B C1B B3B N22B -113.9(3) . . . . ?
B4B C1B B3B C2B 137.6(2) . . . . ?
B4B C1B B3B B7B 102.7(2) . . . . ?
B4B C1B B3B B8B 40.5(2) . . . . ?
B4B C1B B5B B6B -141.9(2) . . . . ?
B4B C1B B5B B9B -39.6(2) . . . . ?
B4B C1B B5B B10B -102.4(3) . . . . ?
B4B C1B B6B C2B -102.3(2) . . . . ?
B4B C1B B6B B5B 36.7(2) . . . . ?
B4B C1B B6B B10B -3.1(3) . . . . ?
B4B C1B B6B B11B -65.8(3) . . . . ?
B4B B3B B7B C2B 95.7(2) . . . . ?
B4B B3B B7B B8B -38.9(2) . . . . ?
B4B B3B B7B B11B 61.2(3) . . . . ?
B4B B3B B7B B12B -2.7(3) . . . . ?
B4B B3B B8B B7B 136.4(2) . . . . ?
B4B B3B B8B B9B 36.1(2) . . . . ?
B4B B3B B8B B12B 100.1(2) . . . . ?
B4B B5B B6B C1B -34.0(2) . . . . ?
B4B B5B B6B C2B 1.3(3) . . . . ?
B4B B5B B6B B10B 100.6(3) . . . . ?
B4B B5B B6B B11B 62.8(3) . . . . ?
B4B B5B B9B B8B -37.6(2) . . . . ?
B4B B5B B9B B10B -138.4(3) . . . . ?
B4B B5B B9B B12B -100.5(3) . . . . ?
B4B B5B B10B B6B -101.3(2) . . . . ?
B4B B5B B10B B9B 37.1(2) . . . . ?
B4B B5B B10B B11B -63.9(3) . . . . ?
B4B B5B B10B B12B -0.6(3) . . . . ?
B4B B8B B9B B5B 37.7(2) . . . . ?
B4B B8B B9B B10B 100.8(3) . . . . ?
B4B B8B B9B B12B 138.5(3) . . . . ?
B4B B8B B12B B7B 100.8(2) . . . . ?
B4B B8B B12B B9B -36.8(2) . . . . ?
B4B B8B B12B B10B 0.7(3) . . . . ?
B4B B8B B12B B11B 63.5(3) . . . . ?
B4B B9B B10B B5B -37.1(2) . . . . ?
B4B B9B B10B B6B 0.2(3) . . . . ?
B4B B9B B10B B11B 63.3(3) . . . . ?
B4B B9B B10B B12B 100.4(3) . . . . ?
B4B B9B B12B B7B -1.0(3) . . . . ?
B4B B9B B12B B8B 36.8(2) . . . . ?
B4B B9B B12B B10B -101.0(3) . . . . ?
B4B B9B B12B B11B -64.3(3) . . . . ?
B5B C1B C2B C25B 146.7(3) . . . . ?
B5B C1B C2B B3B -107.2(2) . . . . ?
B5B C1B C2B B6B 38.5(2) . . . . ?
B5B C1B C2B B7B -68.6(3) . . . . ?
B5B C1B C2B B11B -0.9(3) . . . . ?
B5B C1B B3B N22B -149.4(3) . . . . ?
B5B C1B B3B C2B 102.1(2) . . . . ?
B5B C1B B3B B4B -35.5(2) . . . . ?
B5B C1B B3B B7B 67.2(3) . . . . ?
B5B C1B B3B B8B 4.9(3) . . . . ?
B5B C1B B4B B3B 143.2(2) . . . . ?
B5B C1B B4B B8B 103.1(2) . . . . ?
B5B C1B B4B B9B 39.9(2) . . . . ?
B5B C1B B6B C2B -139.0(2) . . . . ?
B5B C1B B6B B10B -39.7(2) . . . . ?
B5B C1B B6B B11B -102.4(3) . . . . ?
B5B B4B B8B B3B 101.4(2) . . . . ?
B5B B4B B8B B7B 62.1(3) . . . . ?
B5B B4B B8B B9B -38.2(2) . . . . ?
B5B B4B B8B B12B -1.1(3) . . . . ?
B5B B4B B9B B8B 137.6(3) . . . . ?
B5B B4B B9B B10B 37.1(2) . . . . ?
B5B B4B B9B B12B 100.7(3) . . . . ?
B5B B6B B10B B9B -37.1(2) . . . . ?
B5B B6B B10B B11B -137.9(2) . . . . ?
B5B B6B B10B B12B -100.4(3) . . . . ?
B5B B6B B11B C2B -97.2(2) . . . . ?
B5B B6B B11B B7B -63.4(3) . . . . ?
B5B B6B B11B B10B 37.8(2) . . . . ?
B5B B6B B11B B12B -0.2(3) . . . . ?
B5B B9B B10B B6B 37.3(2) . . . . ?
B5B B9B B10B B11B 100.4(3) . . . . ?
B5B B9B B10B B12B 137.6(2) . . . . ?
B5B B9B B12B B7B 62.2(3) . . . . ?
B5B B9B B12B B8B 100.0(2) . . . . ?
B5B B9B B12B B10B -37.8(2) . . . . ?
B5B B9B B12B B11B -1.1(3) . . . . ?
B5B B10B B11B C2B 1.5(3) . . . . ?
B5B B10B B11B B6B -37.6(2) . . . . ?
B5B B10B B11B B7B 62.6(3) . . . . ?
B5B B10B B11B B12B 100.3(3) . . . . ?
B5B B10B B12B B7B -63.3(3) . . . . ?
B5B B10B B12B B8B 0.0(3) . . . . ?
B5B B10B B12B B9B 37.7(2) . . . . ?
B5B B10B B12B B11B -100.8(3) . . . . ?
B6B C1B C2B C25B 108.1(3) . . . . ?
B6B C1B C2B B3B -145.7(2) . . . . ?
B6B C1B C2B B7B -107.1(2) . . . . ?
B6B C1B C2B B11B -39.4(2) . . . . ?
B6B C1B B3B N22B 141.2(3) . . . . ?
B6B C1B B3B C2B 32.7(2) . . . . ?
B6B C1B B3B B4B -104.9(3) . . . . ?
B6B C1B B3B B7B -2.1(3) . . . . ?
B6B C1B B3B B8B -64.4(3) . . . . ?
B6B C1B B4B B3B 106.4(3) . . . . ?
B6B C1B B4B B5B -36.7(2) . . . . ?
B6B C1B B4B B8B 66.4(3) . . . . ?
B6B C1B B4B B9B 3.2(3) . . . . ?
B6B C1B B5B B4B 141.9(2) . . . . ?
B6B C1B B5B B9B 102.2(3) . . . . ?
B6B C1B B5B B10B 39.5(2) . . . . ?
B6B C2B B3B N22B -136.8(3) . . . . ?
B6B C2B B3B C1B -32.5(2) . . . . ?
B6B C2B B3B B4B 3.9(3) . . . . ?
B6B C2B B3B B7B 105.8(3) . . . . ?
B6B C2B B3B B8B 66.2(3) . . . . ?
B6B C2B B7B B3B -104.4(3) . . . . ?
B6B C2B B7B B8B -65.0(3) . . . . ?
B6B C2B B7B B11B 37.0(2) . . . . ?
B6B C2B B7B B12B -2.1(3) . . . . ?
B6B C2B B11B B7B -141.5(3) . . . . ?
B6B C2B B11B B10B -39.5(2) . . . . ?
B6B C2B B11B B12B -102.6(3) . . . . ?
B6B B5B B9B B4B 101.4(3) . . . . ?
B6B B5B B9B B8B 63.9(3) . . . . ?
B6B B5B B9B B10B -37.0(2) . . . . ?
B6B B5B B9B B12B 1.0(3) . . . . ?
B6B B5B B10B B9B 138.4(2) . . . . ?
B6B B5B B10B B11B 37.4(2) . . . . ?
B6B B5B B10B B12B 100.6(3) . . . . ?
B6B B10B B11B C2B 39.1(2) . . . . ?
B6B B10B B11B B7B 100.3(3) . . . . ?
B6B B10B B11B B12B 137.9(2) . . . . ?
B6B B10B B12B B7B 0.1(3) . . . . ?
B6B B10B B12B B8B 63.4(3) . . . . ?
B6B B10B B12B B9B 101.1(3) . . . . ?
B6B B10B B12B B11B -37.4(2) . . . . ?
B6B B11B B12B B7B -100.2(2) . . . . ?
B6B B11B B12B B8B -62.8(3) . . . . ?
B6B B11B B12B B9B 0.8(3) . . . . ?
B6B B11B B12B B10B 37.7(2) . . . . ?
B7B C2B B3B N22B 117.5(3) . . . . ?
B7B C2B B3B C1B -138.3(2) . . . . ?
B7B C2B B3B B4B -101.9(2) . . . . ?
B7B C2B B3B B8B -39.6(2) . . . . ?
B7B C2B B6B C1B 100.3(3) . . . . ?
B7B C2B B6B B5B 65.0(3) . . . . ?
B7B C2B B6B B10B 2.2(3) . . . . ?
B7B C2B B6B B11B -37.4(2) . . . . ?
B7B C2B B11B B6B 141.5(3) . . . . ?
B7B C2B B11B B10B 102.0(2) . . . . ?
B7B C2B B11B B12B 38.8(2) . . . . ?
B7B B3B B4B C1B -94.8(2) . . . . ?
B7B B3B B4B B5B -62.0(3) . . . . ?
B7B B3B B4B B8B 38.9(2) . . . . ?
B7B B3B B4B B9B 2.1(3) . . . . ?
B7B B3B B8B B4B -136.4(2) . . . . ?
B7B B3B B8B B9B -100.3(3) . . . . ?
B7B B3B B8B B12B -36.3(2) . . . . ?
B7B B8B B9B B4B -100.9(2) . . . . ?
B7B B8B B9B B5B -63.2(3) . . . . ?
B7B B8B B9B B10B 0.0(3) . . . . ?
B7B B8B B9B B12B 37.7(2) . . . . ?
B7B B8B B12B B9B -137.6(2) . . . . ?
B7B B8B B12B B10B -100.1(3) . . . . ?
B7B B8B B12B B11B -37.3(2) . . . . ?
B7B B11B B12B B8B 37.4(2) . . . . ?
B7B B11B B12B B9B 100.9(2) . . . . ?
B7B B11B B12B B10B 137.8(2) . . . . ?
B8B B3B B4B C1B -133.7(2) . . . . ?
B8B B3B B4B B5B -100.9(3) . . . . ?
B8B B3B B4B B9B -36.8(2) . . . . ?
B8B B3B B7B C2B 134.6(2) . . . . ?
B8B B3B B7B B11B 100.1(3) . . . . ?
B8B B3B B7B B12B 36.1(2) . . . . ?
B8B B4B B5B C1B -96.1(3) . . . . ?
B8B B4B B5B B6B -62.0(3) . . . . ?
B8B B4B B5B B9B 38.4(2) . . . . ?
B8B B4B B5B B10B 1.1(3) . . . . ?
B8B B4B B9B B5B -137.6(3) . . . . ?
B8B B4B B9B B10B -100.4(3) . . . . ?
B8B B4B B9B B12B -36.8(2) . . . . ?
B8B B7B B11B C2B 98.1(2) . . . . ?
B8B B7B B11B B6B 63.9(3) . . . . ?
B8B B7B B11B B10B 0.5(3) . . . . ?
B8B B7B B11B B12B -37.5(2) . . . . ?
B8B B7B B12B B9B 37.9(2) . . . . ?
B8B B7B B12B B10B 101.0(3) . . . . ?
B8B B7B B12B B11B 138.2(2) . . . . ?
B8B B9B B10B B5B -100.1(3) . . . . ?
B8B B9B B10B B6B -62.8(3) . . . . ?
B8B B9B B10B B11B 0.4(3) . . . . ?
B8B B9B B10B B12B 37.5(2) . . . . ?
B8B B9B B12B B7B -37.8(2) . . . . ?
B8B B9B B12B B10B -137.8(2) . . . . ?
B8B B9B B12B B11B -101.1(2) . . . . ?
B9B B4B B5B C1B -134.6(2) . . . . ?
B9B B4B B5B B6B -100.5(3) . . . . ?
B9B B4B B5B B10B -37.4(2) . . . . ?
B9B B4B B8B B3B 139.6(2) . . . . ?
B9B B4B B8B B7B 100.3(3) . . . . ?
B9B B4B B8B B12B 37.1(2) . . . . ?
B9B B5B B6B C1B -97.3(2) . . . . ?
B9B B5B B6B C2B -62.0(3) . . . . ?
B9B B5B B6B B10B 37.3(2) . . . . ?
B9B B5B B6B B11B -0.5(3) . . . . ?
B9B B5B B10B B6B -138.4(2) . . . . ?
B9B B5B B10B B11B -101.0(2) . . . . ?
B9B B5B B10B B12B -37.8(2) . . . . ?
B9B B8B B12B B7B 137.6(2) . . . . ?
B9B B8B B12B B10B 37.5(2) . . . . ?
B9B B8B B12B B11B 100.3(3) . . . . ?
B9B B10B B11B C2B -61.7(3) . . . . ?
B9B B10B B11B B6B -100.8(3) . . . . ?
B9B B10B B11B B7B -0.5(3) . . . . ?
B9B B10B B11B B12B 37.1(2) . . . . ?
B9B B10B B12B B7B -101.0(3) . . . . ?
B9B B10B B12B B8B -37.7(2) . . . . ?
B9B B10B B12B B11B -138.5(2) . . . . ?
B10B B5B B6B C1B -134.6(2) . . . . ?
B10B B5B B6B C2B -99.3(2) . . . . ?
B10B B5B B6B B11B -37.8(2) . . . . ?
B10B B5B B9B B4B 138.4(3) . . . . ?
B10B B5B B9B B8B 100.9(3) . . . . ?
B10B B5B B9B B12B 38.0(2) . . . . ?
B10B B6B B11B C2B -135.0(2) . . . . ?
B10B B6B B11B B7B -101.2(3) . . . . ?
B10B B6B B11B B12B -38.0(2) . . . . ?
B10B B9B B12B B7B 100.0(2) . . . . ?
B10B B9B B12B B8B 137.8(2) . . . . ?
B10B B9B B12B B11B 36.8(2) . . . . ?
B10B B11B B12B B7B -137.8(2) . . . . ?
B10B B11B B12B B8B -100.5(3) . . . . ?
B10B B11B B12B B9B -36.9(2) . . . . ?
B11B C2B B3B N22B 154.9(3) . . . . ?
B11B C2B B3B C1B -100.9(2) . . . . ?
B11B C2B B3B B4B -64.4(3) . . . . ?
B11B C2B B3B B7B 37.4(2) . . . . ?
B11B C2B B3B B8B -2.2(3) . . . . ?
B11B C2B B6B C1B 137.7(2) . . . . ?
B11B C2B B6B B5B 102.3(3) . . . . ?
B11B C2B B6B B10B 39.6(2) . . . . ?
B11B C2B B7B B3B -141.4(2) . . . . ?
B11B C2B B7B B8B -102.0(2) . . . . ?
B11B C2B B7B B12B -39.1(2) . . . . ?
B11B B6B B10B B5B 137.9(2) . . . . ?
B11B B6B B10B B9B 100.8(3) . . . . ?
B11B B6B B10B B12B 37.5(2) . . . . ?
B11B B7B B8B B3B -102.2(2) . . . . ?
B11B B7B B8B B4B -63.1(3) . . . . ?
B11B B7B B8B B9B -0.3(3) . . . . ?
B11B B7B B8B B12B 37.5(2) . . . . ?
B11B B7B B12B B8B -138.2(2) . . . . ?
B11B B7B B12B B9B -100.3(3) . . . . ?
B11B B7B B12B B10B -37.3(2) . . . . ?
B11B B10B B12B B7B 37.5(2) . . . . ?
B11B B10B B12B B8B 100.8(3) . . . . ?
B11B B10B B12B B9B 138.5(2) . . . . ?
B12B B7B B8B B3B -139.7(2) . . . . ?
B12B B7B B8B B4B -100.7(2) . . . . ?
B12B B7B B8B B9B -37.8(2) . . . . ?
B12B B7B B11B C2B 135.6(2) . . . . ?
B12B B7B B11B B6B 101.4(3) . . . . ?
B12B B7B B11B B10B 38.0(2) . . . . ?
B12B B8B B9B B4B -138.5(3) . . . . ?
B12B B8B B9B B5B -100.9(3) . . . . ?
B12B B8B B9B B10B -37.7(2) . . . . ?
B12B B9B B10B B5B -137.6(2) . . . . ?
B12B B9B B10B B6B -100.3(3) . . . . ?
B12B B9B B10B B11B -37.1(2) . . . . ?
B12B B10B B11B C2B -98.8(2) . . . . ?
B12B B10B B11B B6B -137.9(2) . . . . ?
B12B B10B B11B B7B -37.7(2) . . . . ?
